data_7116763
loop_
_publ_author_name
'Yun Ji Park'
'Ellen M. Matson'
'Mark J. Nilges'
'Alison R. Fout'

_publ_section_title
;
 Exploring Mn-O bonding in the context of an electronically flexible
 secondary coordination sphere: synthesis of a Mn(III)-oxo
;
_journal_name_full Chem.Commun.
_journal_page_first 5310
_journal_paper_doi 10.1039/C4cc08603A
_journal_volume 51
_journal_year 2015
_chemical_formula_moiety 'C36 H51 Mn N7 O, C F3 O3 S'
_chemical_formula_sum 'C37 H51 F3 Mn N7 O4 S'
_chemical_formula_weight 801.84
_chemical_name_systematic
; 
? 
;
_chemical_properties_physical 'Air-sensitive, Hygroscopic, Oxygen-sensitive'
_space_group_crystal_system triclinic
_space_group_IT_number 2
_space_group_name_Hall '-P 1'
_space_group_name_H-M_alt 'P -1'
_symmetry_cell_setting triclinic
_symmetry_space_group_name_Hall '-P 1'
_symmetry_space_group_name_H-M 'P -1'
_atom_sites_solution_hydrogens geom
_audit_creation_method SHELXL-2014
_audit_update_record
;
2014-10-24 deposited with the CCDC.
2015-03-02 downloaded from the CCDC.
;
_cell_angle_alpha 93.278(3)
_cell_angle_beta 103.037(3)
_cell_angle_gamma 104.963(3)
_cell_formula_units_Z 4
_cell_length_a 13.1912(13)
_cell_length_b 13.5415(14)
_cell_length_c 23.494(2)
_cell_measurement_reflns_used 9927
_cell_measurement_temperature 223(2)
_cell_measurement_theta_max 23.98
_cell_measurement_theta_min 2.52
_cell_volume 3920.1(7)
_computing_cell_refinement 'SAINT V8.34A (Bruker, 2005)'
_computing_data_collection 'APEX2 V2013.10-0 (Bruker, 2013)'
_computing_data_reduction
; 
SAINT V8.34A, XPREP v2013/3, SADABS V2012/1, TWINABS V2012/1 
(Bruker, 2012 & 2013) 
;
_computing_molecular_graphics
; 
SHELXTL v2013-4 (Bruker, 2013), CrystalMaker v2.7.3 (CrystalMaker, 1994) 
;
_computing_publication_material 'XCIF V2013-1 (Bruker, 2013)'
_computing_structure_refinement 'SHELX-2013-4 (Sheldrick, 2013)'
_computing_structure_solution 'SHELX-2013-4 (Sheldrick, 2013)'
_diffrn_ambient_temperature 223(2)
_diffrn_measured_fraction_theta_full 0.972
_diffrn_measured_fraction_theta_max 0.970
_diffrn_measurement_device 'Bruker D8 Venture/Photon 100'
_diffrn_measurement_method 'profile data from \f and \w scans'
_diffrn_radiation_monochromator 'multilayer mirrors'
_diffrn_radiation_source 'microfocus sealed tube'
_diffrn_radiation_type MoK\a
_diffrn_radiation_wavelength 0.71073
_diffrn_radiation_wavelength_id cd73f2
_diffrn_reflns_av_R_equivalents 0.0628
_diffrn_reflns_av_unetI/netI 0.0564
_diffrn_reflns_Laue_measured_fraction_full 0.972
_diffrn_reflns_Laue_measured_fraction_max 0.970
_diffrn_reflns_limit_h_max 15
_diffrn_reflns_limit_h_min -15
_diffrn_reflns_limit_k_max 16
_diffrn_reflns_limit_k_min -16
_diffrn_reflns_limit_l_max 28
_diffrn_reflns_limit_l_min -28
_diffrn_reflns_number 62278
_diffrn_reflns_point_group_measured_fraction_full 0.972
_diffrn_reflns_point_group_measured_fraction_max 0.970
_diffrn_reflns_theta_full 25.242
_diffrn_reflns_theta_max 25.352
_diffrn_reflns_theta_min 2.484
_exptl_absorpt_coefficient_mu 0.452
_exptl_absorpt_correction_T_max 0.9642
_exptl_absorpt_correction_T_min 0.8505
_exptl_absorpt_correction_type integration
_exptl_absorpt_process_details 'SHELXTL/XPREP V2013/3 (Bruker, 2013)'
_exptl_crystal_colour green
_exptl_crystal_density_diffrn 1.359
_exptl_crystal_density_method 'not measured'
_exptl_crystal_description prism
_exptl_crystal_F_000 1688
_exptl_crystal_id cd73f2
_exptl_crystal_preparation
; 
The data crystal was mounted using oil (Parantone-N, Exxon) to a 
0.3 mm cryo-loop (Hampton Research) with the (3, 0, 1) scattering 
planes roughly normal to the spindle axis. 
;
_exptl_crystal_recrystallization_method 'Re-crystallisation from solvent: '
_exptl_crystal_size_max 0.569
_exptl_crystal_size_mid 0.285
_exptl_crystal_size_min 0.108
_refine_diff_density_max 1.253
_refine_diff_density_min -0.452
_refine_diff_density_rms 0.105
_refine_ls_extinction_method none
_refine_ls_goodness_of_fit_ref 1.059
_refine_ls_hydrogen_treatment constr
_refine_ls_matrix_type full
_refine_ls_number_parameters 1512
_refine_ls_number_reflns 13948
_refine_ls_number_restraints 2711
_refine_ls_restrained_S_all 1.025
_refine_ls_R_factor_all 0.1512
_refine_ls_R_factor_gt 0.0973
_refine_ls_shift/su_max 0.001
_refine_ls_shift/su_mean 0.000
_refine_ls_structure_factor_coef Fsqd
_refine_ls_weighting_details 'w=1/[\s^2^(Fo^2^)+(0.1222P)^2^+12.8117P] where P=(Fo^2^+2Fc^2^)/3'
_refine_ls_weighting_scheme calc
_refine_ls_wR_factor_gt 0.2393
_refine_ls_wR_factor_ref 0.2761
_reflns_Friedel_coverage 0.000
_reflns_number_gt 8844
_reflns_number_total 13948
_reflns_threshold_expression 'I > 2\s(I)'
_cod_data_source_file c4cc08603a2.cif
_cod_data_source_block cd73f2as
_cod_depositor_comments
;
The following automatic conversions were performed:

'_symmetry_cell_setting' value 'Triclinic' changed to 'triclinic'
according to the built-in table from CIF Core dictionary named
'cif_core.dic' version 2.4.1 from 2010-06-29.

Automatic conversion script
Id: cif_fix_values 2827 2014-09-09 07:05:25Z andrius 
;
_cod_original_sg_symbol_H-M P-1
_cod_database_code 7116763
_shelx_space_group_comment
; 
The symmetry employed for this shelxl refinement is uniquely defined 
by the following loop, which should always be used as a source of 
symmetry information in preference to the above space-group names. 
They are only intended as comments. 
;
_shelx_estimated_absorpt_t_min 0.783
_shelx_estimated_absorpt_t_max 0.953
_shelxl_version_number 2014-3

loop_
_space_group_symop_operation_xyz
'x, y, z'
'-x, -y, -z'

loop_
_atom_site_label
_atom_site_type_symbol
_atom_site_fract_x
_atom_site_fract_y
_atom_site_fract_z
_atom_site_U_iso_or_equiv
_atom_site_adp_type
_atom_site_occupancy
_atom_site_site_symmetry_order
_atom_site_calc_flag
_atom_site_refinement_flags_posn
_atom_site_refinement_flags_adp
_atom_site_refinement_flags_occupancy
_atom_site_disorder_assembly
_atom_site_disorder_group
Mn1 Mn 0.27864(8) 0.08655(7) 0.21980(4) 0.0409(3) Uani 1 1 d . . . . .
O1 O 0.2091(4) 0.0825(3) 0.27715(18) 0.0492(11) Uani 1 1 d . . . . .
N1 N 0.3585(4) 0.0922(4) 0.1510(2) 0.0415(12) Uani 1 1 d . . . . .
N2 N 0.1474(4) 0.0214(4) 0.1494(2) 0.0467(13) Uani 1 1 d . . . . .
N4 N 0.3676(4) -0.0162(4) 0.2443(2) 0.0419(12) Uani 1 1 d . . . . .
N7 N 0.3037(5) -0.0150(4) 0.3601(2) 0.0557(15) Uani 1 1 d D . . . .
H7 H 0.2727 0.0184 0.3342 0.067 Uiso 1 1 calc R U . A 1
N3 N 0.3483(4) 0.2426(4) 0.2267(2) 0.0462(13) Uani 1 1 d . . . . .
N6 N 0.2177(5) 0.2792(4) 0.3118(2) 0.0551(15) Uani 1 1 d D . . . .
H6 H 0.2091 0.2146 0.3006 0.066 Uiso 1 1 calc R U . B 1
C1 C 0.2799(6) 0.1003(5) 0.0966(3) 0.0512(17) Uani 1 1 d . . . . .
H1A H 0.2751 0.1713 0.0960 0.061 Uiso 1 1 calc R U . . .
H1B H 0.3034 0.0811 0.0619 0.061 Uiso 1 1 calc R U . . .
C2 C 0.1737(6) 0.0303(5) 0.0961(3) 0.0479(16) Uani 1 1 d . . . . .
C3 C 0.0907(6) -0.0276(6) 0.0514(3) 0.065(2) Uani 1 1 d . . . . .
H3A H 0.0913 -0.0354 0.0115 0.078 Uiso 1 1 calc R U . . .
C4 C 0.0057(7) -0.0728(6) 0.0750(3) 0.068(2) Uani 1 1 d . . . . .
H4A H -0.0630 -0.1151 0.0547 0.081 Uiso 1 1 calc R U . . .
C5 C 0.0439(6) -0.0419(5) 0.1362(3) 0.0561(18) Uani 1 1 d . . . . .
C6 C -0.0177(7) -0.0753(6) 0.1757(4) 0.067(2) Uani 1 1 d D . . . .
H6A H -0.0878 -0.1188 0.1591 0.081 Uiso 1 1 calc R U . C 1
N5 N 0.0087(13) -0.0545(16) 0.2313(4) 0.064(3) Uani 0.57(2) 1 d D U P D 1
H5 H 0.0723 -0.0117 0.2465 0.077 Uiso 0.57(2) 1 calc R U P D 1
C7 C -0.0554(13) -0.0939(12) 0.2733(6) 0.064(2) Uani 0.57(2) 1 d D U P D 1
H7A H -0.1194 -0.1482 0.2498 0.077 Uiso 0.57(2) 1 calc R U P D 1
C8 C 0.0016(13) -0.1463(13) 0.3173(7) 0.063(3) Uani 0.57(2) 1 d D U P D 1
H8A H 0.0710 -0.0981 0.3385 0.075 Uiso 0.57(2) 1 calc R U P D 1
H8B H 0.0173 -0.2038 0.2971 0.075 Uiso 0.57(2) 1 calc R U P D 1
C9 C -0.0617(14) -0.1870(11) 0.3613(7) 0.066(3) Uani 0.57(2) 1 d D U P D 1
H9A H -0.1242 -0.2448 0.3414 0.079 Uiso 0.57(2) 1 calc R U P D 1
H9B H -0.0157 -0.2127 0.3923 0.079 Uiso 0.57(2) 1 calc R U P D 1
C10 C -0.0994(17) -0.1082(12) 0.3876(7) 0.075(3) Uani 0.57(2) 1 d D U P D 1
H10A H -0.0368 -0.0573 0.4136 0.089 Uiso 0.57(2) 1 calc R U P D 1
H10B H -0.1471 -0.1401 0.4119 0.089 Uiso 0.57(2) 1 calc R U P D 1
C11 C -0.1598(16) -0.0531(12) 0.3432(8) 0.072(3) Uani 0.57(2) 1 d D U P D 1
H11A H -0.2312 -0.0995 0.3235 0.087 Uiso 0.57(2) 1 calc R U P D 1
H11B H -0.1709 0.0068 0.3638 0.087 Uiso 0.57(2) 1 calc R U P D 1
C12 C -0.0987(15) -0.0183(10) 0.2983(8) 0.071(3) Uani 0.57(2) 1 d D U P D 1
H12A H -0.1469 0.0030 0.2661 0.085 Uiso 0.57(2) 1 calc R U P D 1
H12B H -0.0385 0.0425 0.3164 0.085 Uiso 0.57(2) 1 calc R U P D 1
N5B N 0.0096(16) -0.051(2) 0.2310(4) 0.065(3) Uani 0.43(2) 1 d D U P D 2
H5B H 0.0708 -0.0076 0.2496 0.078 Uiso 0.43(2) 1 calc R U P D 2
C7B C -0.0728(16) -0.1044(16) 0.2609(8) 0.064(3) Uani 0.43(2) 1 d D U P D 2
H7B H -0.1252 -0.1586 0.2306 0.076 Uiso 0.43(2) 1 calc R U P D 2
C8B C -0.0269(18) -0.1598(18) 0.3068(9) 0.065(3) Uani 0.43(2) 1 d D U P D 2
H8C H 0.0423 -0.1141 0.3300 0.077 Uiso 0.43(2) 1 calc R U P D 2
H8D H -0.0113 -0.2186 0.2878 0.077 Uiso 0.43(2) 1 calc R U P D 2
C9B C -0.0953(19) -0.1992(14) 0.3483(9) 0.065(3) Uani 0.43(2) 1 d D U P D 2
H9C H -0.1513 -0.2621 0.3287 0.078 Uiso 0.43(2) 1 calc R U P D 2
H9D H -0.0497 -0.2173 0.3828 0.078 Uiso 0.43(2) 1 calc R U P D 2
C10B C -0.147(2) -0.1255(16) 0.3677(9) 0.074(3) Uani 0.43(2) 1 d D U P D 2
H10C H -0.0923 -0.0705 0.3957 0.088 Uiso 0.43(2) 1 calc R U P D 2
H10D H -0.2002 -0.1602 0.3886 0.088 Uiso 0.43(2) 1 calc R U P D 2
C11B C -0.2038(19) -0.0780(17) 0.3179(11) 0.072(3) Uani 0.43(2) 1 d D U P D 2
H11C H -0.2697 -0.1296 0.2955 0.086 Uiso 0.43(2) 1 calc R U P D 2
H11D H -0.2256 -0.0210 0.3345 0.086 Uiso 0.43(2) 1 calc R U P D 2
C12B C -0.1355(19) -0.0386(15) 0.2771(10) 0.068(3) Uani 0.43(2) 1 d D U P D 2
H12C H -0.1826 -0.0269 0.2410 0.082 Uiso 0.43(2) 1 calc R U P D 2
H12D H -0.0853 0.0283 0.2954 0.082 Uiso 0.43(2) 1 calc R U P D 2
C13 C 0.3926(6) -0.0037(5) 0.1443(3) 0.0509(16) Uani 1 1 d . . . . .
H13A H 0.4564 0.0102 0.1281 0.061 Uiso 1 1 calc R U . . .
H13B H 0.3341 -0.0569 0.1172 0.061 Uiso 1 1 calc R U . . .
C14 C 0.4187(5) -0.0400(4) 0.2033(3) 0.0443(15) Uani 1 1 d . . . . .
C15 C 0.4837(7) -0.1023(5) 0.2235(3) 0.0607(19) Uani 1 1 d . . . . .
H15A H 0.5273 -0.1281 0.2034 0.073 Uiso 1 1 calc R U . . .
C16 C 0.4717(7) -0.1190(5) 0.2791(3) 0.065(2) Uani 1 1 d . . . . .
H16A H 0.5057 -0.1590 0.3041 0.079 Uiso 1 1 calc R U . . .
C17 C 0.4005(6) -0.0663(5) 0.2920(3) 0.0482(16) Uani 1 1 d . . . . .
C18 C 0.3680(6) -0.0635(5) 0.3454(3) 0.0585(19) Uani 1 1 d . . . . .
H18A H 0.3969 -0.1018 0.3737 0.070 Uiso 1 1 calc R U . . .
C19 C 0.2804(17) -0.0133(14) 0.4182(5) 0.063(3) Uani 0.53(3) 1 d D U P E 1
H19A H 0.2102 0.0031 0.4128 0.075 Uiso 0.53(3) 1 calc R U P E 1
C20 C 0.3626(16) 0.0742(13) 0.4603(7) 0.068(3) Uani 0.53(3) 1 d D U P E 1
H20A H 0.3661 0.1387 0.4429 0.081 Uiso 0.53(3) 1 calc R U P E 1
H20B H 0.4343 0.0623 0.4668 0.081 Uiso 0.53(3) 1 calc R U P E 1
C21 C 0.3333(16) 0.0838(15) 0.5188(7) 0.076(3) Uani 0.53(3) 1 d D U P E 1
H21A H 0.3889 0.1397 0.5457 0.091 Uiso 0.53(3) 1 calc R U P E 1
H21B H 0.2640 0.1005 0.5128 0.091 Uiso 0.53(3) 1 calc R U P E 1
C22 C 0.3251(19) -0.014(2) 0.5449(6) 0.073(3) Uani 0.53(3) 1 d D U P E 1
H22A H 0.3075 -0.0070 0.5830 0.088 Uiso 0.53(3) 1 calc R U P E 1
H22B H 0.3951 -0.0299 0.5517 0.088 Uiso 0.53(3) 1 calc R U P E 1
C23 C 0.2364(19) -0.1047(15) 0.5037(8) 0.072(3) Uani 0.53(3) 1 d D U P E 1
H23A H 0.2330 -0.1691 0.5213 0.087 Uiso 0.53(3) 1 calc R U P E 1
H23B H 0.1654 -0.0914 0.4981 0.087 Uiso 0.53(3) 1 calc R U P E 1
C24 C 0.2659(18) -0.1135(13) 0.4445(7) 0.066(3) Uani 0.53(3) 1 d D U P E 1
H24A H 0.3332 -0.1339 0.4502 0.079 Uiso 0.53(3) 1 calc R U P E 1
H24B H 0.2086 -0.1673 0.4171 0.079 Uiso 0.53(3) 1 calc R U P E 1
C19B C 0.2756(19) -0.0149(15) 0.4171(5) 0.063(3) Uani 0.47(3) 1 d D U P E 2
H19B H 0.2149 0.0167 0.4135 0.076 Uiso 0.47(3) 1 calc R U P E 2
C20B C 0.3675(18) 0.0493(16) 0.4664(8) 0.069(3) Uani 0.47(3) 1 d D U P E 2
H20C H 0.3868 0.1207 0.4577 0.083 Uiso 0.47(3) 1 calc R U P E 2
H20D H 0.4310 0.0235 0.4690 0.083 Uiso 0.47(3) 1 calc R U P E 2
C21B C 0.3372(18) 0.0465(19) 0.5248(7) 0.076(3) Uani 0.47(3) 1 d D U P E 2
H21C H 0.4017 0.0814 0.5562 0.092 Uiso 0.47(3) 1 calc R U P E 2
H21D H 0.2835 0.0849 0.5245 0.092 Uiso 0.47(3) 1 calc R U P E 2
C22B C 0.293(2) -0.058(2) 0.5380(7) 0.073(3) Uani 0.47(3) 1 d D U P E 2
H22C H 0.2651 -0.0534 0.5732 0.088 Uiso 0.47(3) 1 calc R U P E 2
H22D H 0.3519 -0.0906 0.5476 0.088 Uiso 0.47(3) 1 calc R U P E 2
C23B C 0.2011(19) -0.1289(15) 0.4881(9) 0.070(3) Uani 0.47(3) 1 d D U P E 2
H23C H 0.1859 -0.2000 0.4975 0.084 Uiso 0.47(3) 1 calc R U P E 2
H23D H 0.1349 -0.1070 0.4844 0.084 Uiso 0.47(3) 1 calc R U P E 2
C24B C 0.235(2) -0.1236(14) 0.4301(8) 0.067(3) Uani 0.47(3) 1 d D U P E 2
H24C H 0.2921 -0.1581 0.4316 0.081 Uiso 0.47(3) 1 calc R U P E 2
H24D H 0.1728 -0.1609 0.3980 0.081 Uiso 0.47(3) 1 calc R U P E 2
C25 C 0.4539(6) 0.1844(5) 0.1663(3) 0.0545(17) Uani 1 1 d . . . . .
H25A H 0.4770 0.2043 0.1307 0.065 Uiso 1 1 calc R U . . .
H25B H 0.5143 0.1696 0.1938 0.065 Uiso 1 1 calc R U . . .
C26 C 0.4207(6) 0.2692(5) 0.1938(3) 0.0512(16) Uani 1 1 d . . . . .
C27 C 0.4560(7) 0.3750(6) 0.1942(3) 0.068(2) Uani 1 1 d . . . . .
H27A H 0.5058 0.4110 0.1745 0.081 Uiso 1 1 calc R U . . .
C28 C 0.4039(7) 0.4163(5) 0.2291(4) 0.071(2) Uani 1 1 d . . . . .
H28A H 0.4115 0.4868 0.2377 0.086 Uiso 1 1 calc R U . . .
C29 C 0.3368(6) 0.3356(5) 0.2499(3) 0.0549(17) Uani 1 1 d . . . . .
C30 C 0.2770(6) 0.3493(6) 0.2901(3) 0.0606(19) Uani 1 1 d . . . . .
H30A H 0.2808 0.4177 0.3026 0.073 Uiso 1 1 calc R U . . .
C31 C 0.1638(12) 0.3087(12) 0.3559(5) 0.057(2) Uani 0.568(18) 1 d D U P F 1
H31A H 0.1799 0.3847 0.3600 0.068 Uiso 0.568(18) 1 calc R U P F 1
C32 C 0.0452(12) 0.2669(13) 0.3385(6) 0.068(3) Uani 0.568(18) 1 d D U P F 1
H32A H 0.0270 0.1946 0.3217 0.081 Uiso 0.568(18) 1 calc R U P F 1
H32B H 0.0156 0.3047 0.3076 0.081 Uiso 0.568(18) 1 calc R U P F 1
C33 C -0.0091(12) 0.2731(14) 0.3895(7) 0.071(3) Uani 0.568(18) 1 d D U P F 1
H33A H -0.0081 0.3447 0.3992 0.085 Uiso 0.568(18) 1 calc R U P F 1
H33B H -0.0850 0.2319 0.3767 0.085 Uiso 0.568(18) 1 calc R U P F 1
C34 C 0.0463(16) 0.2350(11) 0.4441(7) 0.065(3) Uani 0.568(18) 1 d D U P F 1
H34A H 0.0124 0.2454 0.4762 0.078 Uiso 0.568(18) 1 calc R U P F 1
H34B H 0.0377 0.1611 0.4361 0.078 Uiso 0.568(18) 1 calc R U P F 1
C35 C 0.1656(14) 0.2924(14) 0.4625(5) 0.067(3) Uani 0.568(18) 1 d D U P F 1
H35A H 0.2007 0.2658 0.4973 0.080 Uiso 0.568(18) 1 calc R U P F 1
H35B H 0.1740 0.3656 0.4732 0.080 Uiso 0.568(18) 1 calc R U P F 1
C36 C 0.2210(12) 0.2807(14) 0.4131(5) 0.065(3) Uani 0.568(18) 1 d D U P F 1
H36A H 0.2958 0.3249 0.4248 0.078 Uiso 0.568(18) 1 calc R U P F 1
H36B H 0.2235 0.2092 0.4072 0.078 Uiso 0.568(18) 1 calc R U P F 1
C31B C 0.1677(15) 0.2978(17) 0.3601(6) 0.057(3) Uani 0.432(18) 1 d D U P F 2
H31B H 0.2007 0.3711 0.3766 0.069 Uiso 0.432(18) 1 calc R U P F 2
C32B C 0.0528(16) 0.2868(19) 0.3322(6) 0.064(3) Uani 0.432(18) 1 d D U P F 2
H32C H 0.0205 0.2184 0.3095 0.077 Uiso 0.432(18) 1 calc R U P F 2
H32D H 0.0482 0.3381 0.3047 0.077 Uiso 0.432(18) 1 calc R U P F 2
C33B C -0.0128(14) 0.3002(18) 0.3772(8) 0.066(3) Uani 0.432(18) 1 d D U P F 2
H33C H 0.0101 0.3725 0.3946 0.080 Uiso 0.432(18) 1 calc R U P F 2
H33D H -0.0898 0.2832 0.3569 0.080 Uiso 0.432(18) 1 calc R U P F 2
C34B C 0.0021(19) 0.2324(14) 0.4259(10) 0.064(3) Uani 0.432(18) 1 d D U P F 2
H34C H -0.0359 0.2473 0.4552 0.077 Uiso 0.432(18) 1 calc R U P F 2
H34D H -0.0296 0.1599 0.4093 0.077 Uiso 0.432(18) 1 calc R U P F 2
C35B C 0.121(2) 0.2504(19) 0.4553(7) 0.067(3) Uani 0.432(18) 1 d D U P F 2
H35C H 0.1285 0.2027 0.4848 0.080 Uiso 0.432(18) 1 calc R U P F 2
H35D H 0.1504 0.3208 0.4757 0.080 Uiso 0.432(18) 1 calc R U P F 2
C36B C 0.1858(17) 0.2349(18) 0.4107(7) 0.063(3) Uani 0.432(18) 1 d D U P F 2
H36C H 0.2631 0.2547 0.4307 0.075 Uiso 0.432(18) 1 calc R U P F 2
H36D H 0.1647 0.1618 0.3952 0.075 Uiso 0.432(18) 1 calc R U P F 2
Mn2 Mn 0.77766(8) 0.45993(6) 0.28578(4) 0.0420(3) Uani 1 1 d D . . . .
O2 O 0.8276(4) 0.4472(3) 0.22256(17) 0.0460(10) Uani 1 1 d . . . . .
N8 N 0.7189(4) 0.4739(4) 0.3620(2) 0.0450(13) Uani 1 1 d D . . . .
N11 N 0.7048(4) 0.3081(3) 0.2897(2) 0.0415(12) Uani 1 1 d . . . . .
N12 N 0.8060(4) 0.2480(4) 0.1972(2) 0.0459(13) Uani 1 1 d D . . . .
H12 H 0.8198 0.3137 0.2079 0.055 Uiso 1 1 calc R U . G 1
N13 N 0.9227(4) 0.5232(4) 0.3493(2) 0.0438(13) Uani 1 1 d . . . . .
N14 N 1.0315(5) 0.5621(4) 0.2507(2) 0.0543(14) Uani 1 1 d D . . . .
H14 H 0.9648 0.5237 0.2423 0.065 Uiso 1 1 calc R U . H 1
N9 N 0.7050(12) 0.5737(10) 0.2660(4) 0.042(2) Uani 0.616(17) 1 d D U P I 1
N10 N 0.7315(12) 0.5441(12) 0.1406(4) 0.047(2) Uani 0.616(17) 1 d D U P I 1
H10E H 0.7521 0.5004 0.1631 0.056 Uiso 0.616(17) 1 calc R U P I 1
C37 C 0.7066(12) 0.5803(7) 0.3701(5) 0.047(3) Uani 0.616(17) 1 d D U P I 1
H37A H 0.6535 0.5816 0.3931 0.056 Uiso 0.616(17) 1 calc R U P I 1
H37B H 0.7761 0.6287 0.3910 0.056 Uiso 0.616(17) 1 calc R U P I 1
C38 C 0.6692(11) 0.6096(9) 0.3104(5) 0.046(2) Uani 0.616(17) 1 d D U P I 1
C39 C 0.5856(11) 0.6575(10) 0.2870(5) 0.057(2) Uani 0.616(17) 1 d D U P I 1
H39A H 0.5299 0.6679 0.3035 0.069 Uiso 0.616(17) 1 calc R U P I 1
C40 C 0.6086(11) 0.6853(9) 0.2327(6) 0.053(2) Uani 0.616(17) 1 d D U P I 1
H40A H 0.5880 0.7367 0.2115 0.064 Uiso 0.616(17) 1 calc R U P I 1
C41 C 0.6684(11) 0.6204(10) 0.2172(5) 0.046(2) Uani 0.616(17) 1 d D U P I 1
C42 C 0.6865(14) 0.6072(12) 0.1606(5) 0.046(2) Uani 0.616(17) 1 d D U P I 1
H42A H 0.6622 0.6504 0.1340 0.056 Uiso 0.616(17) 1 calc R U P I 1
C43 C 0.7497(12) 0.5430(10) 0.0813(4) 0.053(2) Uani 0.616(17) 1 d D U P I 1
H43A H 0.8022 0.5026 0.0803 0.064 Uiso 0.616(17) 1 calc R U P I 1
C44 C 0.8005(14) 0.6499(11) 0.0663(5) 0.058(2) Uani 0.616(17) 1 d D U P I 1
H44A H 0.8704 0.6806 0.0947 0.070 Uiso 0.616(17) 1 calc R U P I 1
H44B H 0.7533 0.6941 0.0696 0.070 Uiso 0.616(17) 1 calc R U P I 1
C45 C 0.8175(13) 0.6446(11) 0.0035(6) 0.065(3) Uani 0.616(17) 1 d D U P I 1
H45A H 0.8449 0.7144 -0.0060 0.078 Uiso 0.616(17) 1 calc R U P I 1
H45B H 0.8713 0.6073 0.0014 0.078 Uiso 0.616(17) 1 calc R U P I 1
C46 C 0.7108(14) 0.5899(13) -0.0408(5) 0.068(3) Uani 0.616(17) 1 d D U P I 1
H46A H 0.6596 0.6311 -0.0411 0.081 Uiso 0.616(17) 1 calc R U P I 1
H46B H 0.7236 0.5848 -0.0803 0.081 Uiso 0.616(17) 1 calc R U P I 1
C47 C 0.6626(13) 0.4869(12) -0.0276(5) 0.071(3) Uani 0.616(17) 1 d D U P I 1
H47A H 0.7094 0.4430 -0.0324 0.085 Uiso 0.616(17) 1 calc R U P I 1
H47B H 0.5923 0.4572 -0.0557 0.085 Uiso 0.616(17) 1 calc R U P I 1
C48 C 0.6470(13) 0.4875(11) 0.0350(5) 0.065(3) Uani 0.616(17) 1 d D U P I 1
H48A H 0.5903 0.5209 0.0377 0.078 Uiso 0.616(17) 1 calc R U P I 1
H48B H 0.6223 0.4162 0.0432 0.078 Uiso 0.616(17) 1 calc R U P I 1
N9B N 0.688(2) 0.5601(17) 0.2589(7) 0.045(3) Uani 0.384(17) 1 d D U P I 2
N10B N 0.7440(19) 0.5512(19) 0.1427(6) 0.047(3) Uani 0.384(17) 1 d D U P I 2
H10F H 0.7872 0.5319 0.1708 0.056 Uiso 0.384(17) 1 calc R U P I 2
C37B C 0.6737(18) 0.5639(11) 0.3608(7) 0.050(3) Uani 0.384(17) 1 d D U P I 2
H37C H 0.7283 0.6234 0.3854 0.060 Uiso 0.384(17) 1 calc R U P I 2
H37D H 0.6106 0.5484 0.3775 0.060 Uiso 0.384(17) 1 calc R U P I 2
C38B C 0.6409(17) 0.5908(14) 0.3000(7) 0.049(3) Uani 0.384(17) 1 d D U P I 2
C39B C 0.6071(17) 0.6808(13) 0.2841(7) 0.055(3) Uani 0.384(17) 1 d D U P I 2
H39B H 0.6067 0.7387 0.3080 0.066 Uiso 0.384(17) 1 calc R U P I 2
C40B C 0.5742(16) 0.6563(14) 0.2209(7) 0.054(3) Uani 0.384(17) 1 d D U P I 2
H40B H 0.5176 0.6721 0.1942 0.065 Uiso 0.384(17) 1 calc R U P I 2
C41B C 0.6470(18) 0.6031(16) 0.2088(7) 0.049(3) Uani 0.384(17) 1 d D U P I 2
C42B C 0.672(2) 0.593(2) 0.1538(7) 0.048(3) Uani 0.384(17) 1 d D U P I 2
H42B H 0.6334 0.6197 0.1226 0.058 Uiso 0.384(17) 1 calc R U P I 2
C43B C 0.7513(17) 0.5363(16) 0.0812(6) 0.054(2) Uani 0.384(17) 1 d D U P I 2
H43B H 0.8101 0.5036 0.0805 0.065 Uiso 0.384(17) 1 calc R U P I 2
C44B C 0.779(2) 0.6391(16) 0.0564(8) 0.058(3) Uani 0.384(17) 1 d D U P I 2
H44C H 0.8502 0.6818 0.0792 0.069 Uiso 0.384(17) 1 calc R U P I 2
H44D H 0.7253 0.6759 0.0601 0.069 Uiso 0.384(17) 1 calc R U P I 2
C45B C 0.780(2) 0.6222(18) -0.0089(9) 0.065(3) Uani 0.384(17) 1 d D U P I 2
H45C H 0.7917 0.6884 -0.0249 0.078 Uiso 0.384(17) 1 calc R U P I 2
H45D H 0.8400 0.5936 -0.0122 0.078 Uiso 0.384(17) 1 calc R U P I 2
C46B C 0.673(2) 0.549(2) -0.0441(7) 0.070(3) Uani 0.384(17) 1 d D U P I 2
H46C H 0.6152 0.5817 -0.0445 0.084 Uiso 0.384(17) 1 calc R U P I 2
H46D H 0.6773 0.5358 -0.0849 0.084 Uiso 0.384(17) 1 calc R U P I 2
C47B C 0.645(2) 0.4503(18) -0.0208(8) 0.071(3) Uani 0.384(17) 1 d D U P I 2
H47C H 0.6975 0.4124 -0.0258 0.085 Uiso 0.384(17) 1 calc R U P I 2
H47D H 0.5734 0.4092 -0.0435 0.085 Uiso 0.384(17) 1 calc R U P I 2
C48B C 0.646(2) 0.4638(17) 0.0442(8) 0.066(3) Uani 0.384(17) 1 d D U P I 2
H48C H 0.5854 0.4909 0.0484 0.079 Uiso 0.384(17) 1 calc R U P I 2
H48D H 0.6346 0.3964 0.0588 0.079 Uiso 0.384(17) 1 calc R U P I 2
C49 C 0.6202(6) 0.3878(5) 0.3538(3) 0.0545(18) Uani 1 1 d . . . . .
H49A H 0.5589 0.4034 0.3274 0.065 Uiso 1 1 calc R U . . .
H49B H 0.6027 0.3765 0.3917 0.065 Uiso 1 1 calc R U . . .
C50 C 0.6409(5) 0.2939(5) 0.3279(3) 0.0472(15) Uani 1 1 d . . . . .
C51 C 0.6035(6) 0.1915(5) 0.3348(3) 0.0573(18) Uani 1 1 d . . . . .
H51A H 0.5587 0.1638 0.3593 0.069 Uiso 1 1 calc R U . . .
C52 C 0.6448(6) 0.1384(5) 0.2986(3) 0.0593(19) Uani 1 1 d . . . . .
H52A H 0.6335 0.0666 0.2937 0.071 Uiso 1 1 calc R U . . .
C53 C 0.7069(5) 0.2099(4) 0.2702(3) 0.0433(14) Uani 1 1 d . . . . .
C54 C 0.7542(5) 0.1855(4) 0.2259(3) 0.0441(15) Uani 1 1 d . . . . .
H54A H 0.7471 0.1152 0.2163 0.053 Uiso 1 1 calc R U . . .
C55 C 0.8437(11) 0.2155(10) 0.1469(4) 0.0514(19) Uani 0.69(3) 1 d D U P J 1
H55A H 0.8345 0.1404 0.1452 0.062 Uiso 0.69(3) 1 calc R U P J 1
C56 C 0.7706(11) 0.2352(11) 0.0915(5) 0.059(2) Uani 0.69(3) 1 d D U P J 1
H56A H 0.7705 0.3076 0.0948 0.071 Uiso 0.69(3) 1 calc R U P J 1
H56B H 0.6962 0.1927 0.0873 0.071 Uiso 0.69(3) 1 calc R U P J 1
C57 C 0.8087(14) 0.2099(12) 0.0368(5) 0.065(2) Uani 0.69(3) 1 d D U P J 1
H57A H 0.7977 0.1353 0.0300 0.078 Uiso 0.69(3) 1 calc R U P J 1
H57B H 0.7649 0.2302 0.0024 0.078 Uiso 0.69(3) 1 calc R U P J 1
C58 C 0.9264(17) 0.2644(9) 0.0436(6) 0.065(3) Uani 0.69(3) 1 d D U P J 1
H58A H 0.9356 0.3388 0.0454 0.078 Uiso 0.69(3) 1 calc R U P J 1
H58B H 0.9486 0.2428 0.0089 0.078 Uiso 0.69(3) 1 calc R U P J 1
C59 C 0.9992(11) 0.2424(12) 0.0984(6) 0.067(3) Uani 0.69(3) 1 d D U P J 1
H59A H 1.0740 0.2834 0.1024 0.080 Uiso 0.69(3) 1 calc R U P J 1
H59B H 0.9973 0.1694 0.0946 0.080 Uiso 0.69(3) 1 calc R U P J 1
C60 C 0.9623(11) 0.2685(11) 0.1535(5) 0.061(2) Uani 0.69(3) 1 d D U P J 1
H60A H 1.0057 0.2473 0.1877 0.073 Uiso 0.69(3) 1 calc R U P J 1
H60B H 0.9747 0.3432 0.1605 0.073 Uiso 0.69(3) 1 calc R U P J 1
C55B C 0.845(2) 0.214(2) 0.1476(8) 0.056(3) Uani 0.31(3) 1 d D U P J 2
H55B H 0.8167 0.1380 0.1393 0.067 Uiso 0.31(3) 1 calc R U P J 2
C56B C 0.801(2) 0.260(2) 0.0932(11) 0.060(3) Uani 0.31(3) 1 d D U P J 2
H56C H 0.8175 0.3349 0.1028 0.072 Uiso 0.31(3) 1 calc R U P J 2
H56D H 0.7221 0.2319 0.0806 0.072 Uiso 0.31(3) 1 calc R U P J 2
C57B C 0.851(3) 0.237(3) 0.0429(9) 0.064(3) Uani 0.31(3) 1 d D U P J 2
H57C H 0.8268 0.1626 0.0300 0.077 Uiso 0.31(3) 1 calc R U P J 2
H57D H 0.8259 0.2720 0.0095 0.077 Uiso 0.31(3) 1 calc R U P J 2
C58B C 0.973(3) 0.271(2) 0.0618(15) 0.065(3) Uani 0.31(3) 1 d D U P J 2
H58C H 0.9974 0.3466 0.0716 0.078 Uiso 0.31(3) 1 calc R U P J 2
H58D H 1.0023 0.2535 0.0291 0.078 Uiso 0.31(3) 1 calc R U P J 2
C59B C 1.0165(19) 0.222(2) 0.1150(13) 0.066(4) Uani 0.31(3) 1 d D U P J 2
H59C H 1.0955 0.2494 0.1277 0.079 Uiso 0.31(3) 1 calc R U P J 2
H59D H 0.9995 0.1473 0.1039 0.079 Uiso 0.31(3) 1 calc R U P J 2
C60B C 0.967(2) 0.242(3) 0.1659(9) 0.061(3) Uani 0.31(3) 1 d D U P J 2
H60C H 0.9893 0.2022 0.1975 0.073 Uiso 0.31(3) 1 calc R U P J 2
H60D H 0.9950 0.3152 0.1815 0.073 Uiso 0.31(3) 1 calc R U P J 2
C61 C 0.8043(6) 0.4677(5) 0.4130(3) 0.0509(17) Uani 1 1 d . . . . .
H61A H 0.8023 0.3955 0.4166 0.061 Uiso 1 1 calc R U . . .
H61B H 0.7924 0.4974 0.4492 0.061 Uiso 1 1 calc R U . . .
C62 C 0.9113(6) 0.5252(4) 0.4050(3) 0.0484(16) Uani 1 1 d . . . . .
C63 C 1.0082(6) 0.5775(5) 0.4447(3) 0.0539(18) Uani 1 1 d . . . . .
H63A H 1.0199 0.5894 0.4858 0.065 Uiso 1 1 calc R U . . .
C64 C 1.0844(7) 0.6089(5) 0.4128(3) 0.0573(18) Uani 1 1 d . . . . .
H64A H 1.1577 0.6456 0.4277 0.069 Uiso 1 1 calc R U . . .
C65 C 1.0298(6) 0.5748(5) 0.3533(3) 0.0466(15) Uani 1 1 d . . . . .
C66 C 1.0773(6) 0.5936(5) 0.3056(3) 0.0535(17) Uani 1 1 d . . . . .
H66A H 1.1501 0.6332 0.3147 0.064 Uiso 1 1 calc R U . . .
C67 C 1.0807(9) 0.5846(8) 0.2005(5) 0.064(2) Uani 0.763(8) 1 d D U P K 1
H67A H 1.0330 0.5382 0.1651 0.077 Uiso 0.763(8) 1 calc R U P K 1
C68 C 1.1866(10) 0.5698(10) 0.2095(5) 0.080(2) Uani 0.763(8) 1 d D U P K 1
H68A H 1.1820 0.4979 0.2158 0.096 Uiso 0.763(8) 1 calc R U P K 1
H68B H 1.2341 0.6136 0.2452 0.096 Uiso 0.763(8) 1 calc R U P K 1
C69 C 1.2368(11) 0.5952(10) 0.1572(5) 0.087(3) Uani 0.763(8) 1 d D U P K 1
H69A H 1.3126 0.5939 0.1681 0.104 Uiso 0.763(8) 1 calc R U P K 1
H69B H 1.1985 0.5418 0.1239 0.104 Uiso 0.763(8) 1 calc R U P K 1
C70 C 1.2324(9) 0.6939(9) 0.1392(5) 0.083(2) Uani 0.763(8) 1 d D U P K 1
H70A H 1.2925 0.7464 0.1659 0.100 Uiso 0.763(8) 1 calc R U P K 1
H70B H 1.2459 0.6957 0.0999 0.100 Uiso 0.763(8) 1 calc R U P K 1
C71 C 1.1408(10) 0.7225(9) 0.1372(5) 0.083(2) Uani 0.763(8) 1 d D U P K 1
H71A H 1.0878 0.6895 0.1003 0.099 Uiso 0.763(8) 1 calc R U P K 1
H71B H 1.1576 0.7971 0.1362 0.099 Uiso 0.763(8) 1 calc R U P K 1
C72 C 1.0880(10) 0.6961(8) 0.1886(5) 0.070(2) Uani 0.763(8) 1 d D U P K 1
H72A H 1.1309 0.7430 0.2241 0.085 Uiso 0.763(8) 1 calc R U P K 1
H72B H 1.0151 0.7056 0.1791 0.085 Uiso 0.763(8) 1 calc R U P K 1
C67B C 1.1031(19) 0.606(2) 0.2126(9) 0.075(3) Uani 0.237(8) 1 d D U P K 2
H67B H 1.1637 0.6651 0.2340 0.090 Uiso 0.237(8) 1 calc R U P K 2
C68B C 1.141(3) 0.526(2) 0.1903(13) 0.079(3) Uani 0.237(8) 1 d D U P K 2
H68C H 1.0803 0.4643 0.1753 0.095 Uiso 0.237(8) 1 calc R U P K 2
H68D H 1.1931 0.5084 0.2223 0.095 Uiso 0.237(8) 1 calc R U P K 2
C69B C 1.196(3) 0.559(3) 0.1407(13) 0.083(3) Uani 0.237(8) 1 d D U P K 2
H69C H 1.2688 0.6053 0.1582 0.099 Uiso 0.237(8) 1 calc R U P K 2
H69D H 1.2051 0.4978 0.1202 0.099 Uiso 0.237(8) 1 calc R U P K 2
C70B C 1.139(3) 0.610(3) 0.0982(11) 0.090(3) Uani 0.237(8) 1 d D U P K 2
H70C H 1.1920 0.6529 0.0804 0.108 Uiso 0.237(8) 1 calc R U P K 2
H70D H 1.0900 0.5565 0.0671 0.108 Uiso 0.237(8) 1 calc R U P K 2
C71B C 1.080(3) 0.669(3) 0.1130(12) 0.081(3) Uani 0.237(8) 1 d D U P K 2
H71C H 1.0225 0.6692 0.0781 0.098 Uiso 0.237(8) 1 calc R U P K 2
H71D H 1.1263 0.7400 0.1241 0.098 Uiso 0.237(8) 1 calc R U P K 2
C72B C 1.026(2) 0.638(3) 0.1635(12) 0.075(3) Uani 0.237(8) 1 d D U P K 2
H72C H 1.0048 0.6959 0.1792 0.090 Uiso 0.237(8) 1 calc R U P K 2
H72D H 0.9605 0.5805 0.1484 0.090 Uiso 0.237(8) 1 calc R U P K 2
S1 S 0.6661(2) 0.9060(2) 0.09042(10) 0.0440(7) Uani 0.802(6) 1 d D U P L 1
O3 O 0.6420(8) 0.9906(5) 0.1171(4) 0.082(3) Uani 0.802(6) 1 d D U P L 1
O4 O 0.7371(6) 0.9348(6) 0.0522(3) 0.090(2) Uani 0.802(6) 1 d D U P L 1
O5 O 0.6877(7) 0.8328(5) 0.1281(3) 0.089(2) Uani 0.802(6) 1 d D U P L 1
C100 C 0.5413(9) 0.8348(9) 0.0409(5) 0.077(2) Uani 0.802(6) 1 d D U P L 1
F1 F 0.5084(8) 0.8872(8) -0.0017(4) 0.138(3) Uani 0.802(6) 1 d D U P L 1
F2 F 0.5517(7) 0.7533(6) 0.0113(4) 0.123(3) Uani 0.802(6) 1 d D U P L 1
F3 F 0.4661(6) 0.8035(6) 0.0701(4) 0.126(3) Uani 0.802(6) 1 d D U P L 1
S1B S 0.6352(13) 0.8831(12) 0.0962(6) 0.079(3) Uani 0.198(6) 1 d D U P L 2
O3B O 0.633(3) 0.9702(19) 0.1314(12) 0.075(7) Uani 0.198(6) 1 d D U P L 2
O4B O 0.7373(15) 0.897(2) 0.0804(13) 0.089(6) Uani 0.198(6) 1 d D U P L 2
O5B O 0.589(2) 0.7887(16) 0.1135(11) 0.096(5) Uani 0.198(6) 1 d D U P L 2
C200 C 0.5458(16) 0.8776(18) 0.0262(8) 0.084(3) Uani 0.198(6) 1 d D U P L 2
F1B F 0.584(2) 0.9527(18) -0.0030(9) 0.100(6) Uani 0.198(6) 1 d D U P L 2
F2B F 0.534(2) 0.7948(19) -0.0101(10) 0.105(6) Uani 0.198(6) 1 d D U P L 2
F3B F 0.4487(15) 0.875(2) 0.0332(11) 0.098(5) Uani 0.198(6) 1 d D U P L 2
S2 S 0.4089(5) 0.6264(5) 0.3986(2) 0.0607(14) Uani 0.564(8) 1 d D U P M 1
O6 O 0.4640(13) 0.7302(8) 0.3933(5) 0.089(3) Uani 0.564(8) 1 d D U P M 1
O7 O 0.2999(8) 0.5925(9) 0.3709(4) 0.087(3) Uani 0.564(8) 1 d D U P M 1
O8 O 0.4626(10) 0.5486(7) 0.3885(5) 0.074(3) Uani 0.564(8) 1 d D U P M 1
C101 C 0.4158(11) 0.6246(9) 0.4752(5) 0.076(3) Uani 0.564(8) 1 d D U P M 1
F4 F 0.3626(10) 0.6904(8) 0.4942(4) 0.086(3) Uani 0.564(8) 1 d D U P M 1
F5 F 0.5138(8) 0.6540(9) 0.5093(4) 0.095(3) Uani 0.564(8) 1 d D U P M 1
F6 F 0.3693(10) 0.5323(7) 0.4879(5) 0.090(3) Uani 0.564(8) 1 d D U P M 1
S2B S 0.4224(7) 0.6547(7) 0.4001(3) 0.0648(19) Uani 0.436(8) 1 d D U P M 2
O6B O 0.5291(11) 0.7208(10) 0.4055(6) 0.080(4) Uani 0.436(8) 1 d D U P M 2
O7B O 0.3375(11) 0.6969(11) 0.3841(5) 0.086(4) Uani 0.436(8) 1 d D U P M 2
O8B O 0.4018(15) 0.5524(10) 0.3701(6) 0.095(4) Uani 0.436(8) 1 d D U P M 2
C201 C 0.4230(12) 0.6297(10) 0.4740(5) 0.077(3) Uani 0.436(8) 1 d D U P M 2
F4B F 0.4308(14) 0.7214(9) 0.5061(5) 0.093(4) Uani 0.436(8) 1 d D U P M 2
F5B F 0.5076(12) 0.6042(13) 0.5021(7) 0.110(4) Uani 0.436(8) 1 d D U P M 2
F6B F 0.3343(10) 0.5598(11) 0.4775(6) 0.094(4) Uani 0.436(8) 1 d D U P M 2

loop_
_atom_site_aniso_label
_atom_site_aniso_U_11
_atom_site_aniso_U_22
_atom_site_aniso_U_33
_atom_site_aniso_U_23
_atom_site_aniso_U_13
_atom_site_aniso_U_12
Mn1 0.0485(7) 0.0439(5) 0.0390(5) 0.0101(4) 0.0173(4) 0.0211(4)
O1 0.058(3) 0.050(2) 0.051(2) 0.0133(19) 0.025(2) 0.024(2)
N1 0.041(3) 0.055(3) 0.035(2) 0.011(2) 0.012(2) 0.022(3)
N2 0.047(4) 0.054(3) 0.044(3) 0.011(2) 0.015(3) 0.018(3)
N4 0.048(3) 0.040(3) 0.043(3) 0.012(2) 0.016(2) 0.017(2)
N7 0.070(4) 0.056(3) 0.046(3) 0.022(3) 0.020(3) 0.019(3)
N3 0.055(4) 0.046(3) 0.045(3) 0.013(2) 0.018(3) 0.020(3)
N6 0.071(4) 0.053(3) 0.046(3) -0.003(3) 0.017(3) 0.026(3)
C1 0.057(5) 0.072(4) 0.033(3) 0.016(3) 0.015(3) 0.028(4)
C2 0.052(5) 0.054(4) 0.040(3) 0.007(3) 0.004(3) 0.024(3)
C3 0.071(6) 0.073(5) 0.046(4) 0.001(3) 0.000(4) 0.026(4)
C4 0.061(6) 0.064(5) 0.069(5) 0.005(4) -0.005(4) 0.020(4)
C5 0.057(5) 0.053(4) 0.059(4) 0.017(3) 0.012(4) 0.018(4)
C6 0.061(5) 0.055(4) 0.085(6) 0.020(4) 0.010(4) 0.020(4)
N5 0.059(5) 0.067(4) 0.074(5) 0.024(4) 0.024(4) 0.020(4)
C7 0.059(4) 0.070(4) 0.070(4) 0.024(3) 0.023(4) 0.021(3)
C8 0.058(5) 0.068(4) 0.066(4) 0.023(4) 0.022(4) 0.016(4)
C9 0.063(5) 0.071(4) 0.068(5) 0.024(4) 0.023(4) 0.016(4)
C10 0.073(5) 0.079(5) 0.069(5) 0.010(4) 0.024(4) 0.012(4)
C11 0.068(5) 0.075(4) 0.076(5) 0.009(4) 0.022(4) 0.022(4)
C12 0.070(5) 0.069(4) 0.075(5) 0.016(4) 0.019(4) 0.022(4)
N5B 0.060(5) 0.067(5) 0.074(5) 0.023(5) 0.024(5) 0.019(4)
C7B 0.062(4) 0.067(4) 0.068(4) 0.019(4) 0.021(4) 0.021(4)
C8B 0.062(5) 0.068(4) 0.069(5) 0.020(4) 0.022(4) 0.023(4)
C9B 0.064(5) 0.068(5) 0.067(5) 0.020(4) 0.022(4) 0.017(4)
C10B 0.071(5) 0.079(5) 0.071(5) 0.011(4) 0.022(4) 0.019(4)
C11B 0.067(5) 0.076(5) 0.074(5) 0.010(5) 0.019(5) 0.024(4)
C12B 0.067(5) 0.070(5) 0.071(5) 0.014(4) 0.017(4) 0.026(4)
C13 0.056(5) 0.059(4) 0.048(4) 0.006(3) 0.022(3) 0.026(3)
C14 0.047(4) 0.037(3) 0.054(4) 0.004(3) 0.017(3) 0.015(3)
C15 0.078(6) 0.044(4) 0.072(5) 0.012(3) 0.026(4) 0.031(4)
C16 0.080(6) 0.043(4) 0.082(5) 0.028(4) 0.016(4) 0.031(4)
C17 0.054(5) 0.040(3) 0.056(4) 0.019(3) 0.017(3) 0.016(3)
C18 0.058(5) 0.046(4) 0.068(4) 0.030(3) 0.006(4) 0.011(3)
C19 0.071(4) 0.067(4) 0.050(4) 0.018(4) 0.019(4) 0.015(4)
C20 0.078(5) 0.067(5) 0.054(4) 0.017(4) 0.015(4) 0.012(4)
C21 0.089(5) 0.073(5) 0.058(4) 0.013(4) 0.014(4) 0.009(4)
C22 0.087(5) 0.073(5) 0.051(4) 0.015(4) 0.017(4) 0.008(5)
C23 0.078(5) 0.076(5) 0.056(5) 0.022(4) 0.018(4) 0.005(4)
C24 0.076(5) 0.069(4) 0.051(4) 0.023(4) 0.020(4) 0.010(4)
C19B 0.072(5) 0.067(4) 0.051(4) 0.017(4) 0.018(4) 0.015(4)
C20B 0.078(5) 0.067(5) 0.057(4) 0.015(4) 0.014(4) 0.012(4)
C21B 0.088(5) 0.071(5) 0.060(4) 0.011(4) 0.013(4) 0.010(5)
C22B 0.086(5) 0.072(5) 0.055(4) 0.017(4) 0.019(4) 0.007(4)
C23B 0.076(5) 0.073(5) 0.057(5) 0.017(4) 0.022(4) 0.009(4)
C24B 0.074(5) 0.071(4) 0.054(5) 0.018(4) 0.021(4) 0.008(4)
C25 0.055(5) 0.064(4) 0.055(4) 0.022(3) 0.025(3) 0.022(4)
C26 0.055(5) 0.054(4) 0.049(4) 0.016(3) 0.017(3) 0.016(3)
C27 0.079(6) 0.058(4) 0.072(5) 0.033(4) 0.027(4) 0.017(4)
C28 0.091(7) 0.042(4) 0.080(5) 0.017(4) 0.020(5) 0.015(4)
C29 0.070(5) 0.044(4) 0.058(4) 0.012(3) 0.018(4) 0.024(3)
C30 0.071(6) 0.057(4) 0.052(4) -0.004(3) 0.001(4) 0.030(4)
C31 0.063(4) 0.060(4) 0.050(4) 0.001(4) 0.017(4) 0.022(4)
C32 0.069(4) 0.077(5) 0.060(4) 0.003(4) 0.020(4) 0.022(4)
C33 0.072(4) 0.077(5) 0.067(5) 0.005(4) 0.024(4) 0.021(4)
C34 0.068(5) 0.071(4) 0.061(4) 0.002(4) 0.026(4) 0.021(4)
C35 0.072(5) 0.073(5) 0.055(4) -0.001(4) 0.022(4) 0.014(4)
C36 0.067(5) 0.071(5) 0.056(4) 0.007(4) 0.015(4) 0.018(4)
C31B 0.063(4) 0.062(4) 0.051(4) 0.000(4) 0.016(4) 0.024(4)
C32B 0.068(4) 0.070(5) 0.059(4) 0.006(4) 0.020(4) 0.024(4)
C33B 0.069(5) 0.072(5) 0.064(5) 0.008(4) 0.023(4) 0.023(4)
C34B 0.068(5) 0.068(5) 0.061(5) 0.002(4) 0.022(5) 0.024(5)
C35B 0.071(5) 0.071(5) 0.058(4) 0.003(4) 0.018(4) 0.018(4)
C36B 0.064(5) 0.068(5) 0.056(4) 0.007(4) 0.012(4) 0.021(4)
Mn2 0.0603(7) 0.0361(5) 0.0447(5) 0.0134(4) 0.0312(5) 0.0220(4)
O2 0.062(3) 0.042(2) 0.044(2) 0.0056(18) 0.025(2) 0.021(2)
N8 0.057(4) 0.040(3) 0.053(3) 0.018(2) 0.036(3) 0.018(2)
N11 0.045(3) 0.037(3) 0.048(3) 0.014(2) 0.017(2) 0.013(2)
N12 0.054(4) 0.037(3) 0.048(3) -0.003(2) 0.010(3) 0.019(2)
N13 0.062(4) 0.042(3) 0.038(3) 0.011(2) 0.027(3) 0.017(3)
N14 0.065(4) 0.056(3) 0.050(3) 0.013(3) 0.029(3) 0.015(3)
N9 0.053(4) 0.032(4) 0.055(4) 0.015(3) 0.034(3) 0.018(3)
N10 0.054(4) 0.045(3) 0.050(3) 0.016(3) 0.019(3) 0.021(3)
C37 0.054(5) 0.043(4) 0.062(4) 0.010(3) 0.046(4) 0.016(4)
C38 0.057(4) 0.036(3) 0.063(4) 0.018(3) 0.040(3) 0.019(3)
C39 0.068(4) 0.043(4) 0.081(4) 0.030(3) 0.047(3) 0.020(4)
C40 0.061(4) 0.042(4) 0.073(4) 0.023(3) 0.036(4) 0.023(4)
C41 0.055(4) 0.036(4) 0.059(4) 0.020(3) 0.029(3) 0.017(3)
C42 0.052(4) 0.039(4) 0.058(4) 0.022(3) 0.024(3) 0.017(4)
C43 0.060(4) 0.055(3) 0.051(3) 0.010(3) 0.018(3) 0.023(3)
C44 0.063(4) 0.060(4) 0.050(4) 0.009(3) 0.021(4) 0.008(4)
C45 0.069(5) 0.068(5) 0.054(4) 0.004(4) 0.026(4) 0.003(4)
C46 0.073(5) 0.069(5) 0.055(4) 0.003(4) 0.020(4) 0.006(4)
C47 0.076(4) 0.066(5) 0.061(4) 0.007(4) 0.017(4) 0.007(4)
C48 0.070(4) 0.064(5) 0.059(4) 0.012(4) 0.019(4) 0.011(4)
N9B 0.054(5) 0.037(4) 0.057(4) 0.015(4) 0.033(4) 0.018(4)
N10B 0.053(4) 0.046(4) 0.050(4) 0.017(4) 0.020(4) 0.019(4)
C37B 0.057(6) 0.043(5) 0.065(5) 0.012(4) 0.040(5) 0.017(5)
C38B 0.058(4) 0.038(4) 0.066(4) 0.018(4) 0.038(4) 0.018(4)
C39B 0.065(5) 0.040(5) 0.078(4) 0.024(4) 0.043(4) 0.020(4)
C40B 0.061(5) 0.040(5) 0.072(4) 0.019(4) 0.030(4) 0.018(4)
C41B 0.056(4) 0.038(4) 0.062(4) 0.019(4) 0.027(4) 0.018(4)
C42B 0.053(5) 0.042(4) 0.057(4) 0.021(4) 0.022(4) 0.015(4)
C43B 0.060(4) 0.055(4) 0.052(4) 0.011(4) 0.018(4) 0.020(4)
C44B 0.063(5) 0.060(4) 0.051(4) 0.010(4) 0.017(4) 0.015(4)
C45B 0.067(5) 0.069(5) 0.056(5) 0.008(4) 0.020(4) 0.006(4)
C46B 0.074(5) 0.071(6) 0.061(5) 0.007(5) 0.019(5) 0.009(5)
C47B 0.075(5) 0.069(5) 0.064(5) 0.006(4) 0.017(4) 0.011(5)
C48B 0.070(5) 0.064(5) 0.061(4) 0.010(4) 0.014(4) 0.016(4)
C49 0.063(5) 0.061(4) 0.059(4) 0.025(3) 0.041(4) 0.025(4)
C50 0.049(4) 0.047(3) 0.051(4) 0.020(3) 0.017(3) 0.015(3)
C51 0.062(5) 0.056(4) 0.054(4) 0.022(3) 0.021(4) 0.008(4)
C52 0.069(5) 0.040(3) 0.059(4) 0.017(3) 0.005(4) 0.005(3)
C53 0.047(4) 0.037(3) 0.043(3) 0.011(2) 0.002(3) 0.011(3)
C54 0.051(4) 0.035(3) 0.042(3) 0.004(3) 0.001(3) 0.014(3)
C55 0.061(4) 0.050(3) 0.047(3) -0.001(3) 0.017(3) 0.021(3)
C56 0.065(4) 0.062(4) 0.050(4) 0.004(3) 0.016(4) 0.016(4)
C57 0.068(5) 0.072(5) 0.052(4) 0.003(4) 0.022(4) 0.010(4)
C58 0.066(5) 0.073(4) 0.055(4) 0.003(4) 0.023(4) 0.012(4)
C59 0.070(4) 0.073(4) 0.061(5) 0.002(4) 0.022(4) 0.024(4)
C60 0.066(4) 0.064(4) 0.057(4) 0.001(3) 0.022(4) 0.020(4)
C55B 0.063(5) 0.056(5) 0.051(4) 0.002(4) 0.017(4) 0.020(4)
C56B 0.065(5) 0.061(5) 0.052(4) 0.003(4) 0.016(4) 0.016(4)
C57B 0.066(5) 0.069(5) 0.055(5) 0.003(4) 0.020(5) 0.013(5)
C58B 0.068(6) 0.070(5) 0.059(5) 0.005(5) 0.020(5) 0.021(5)
C59B 0.069(5) 0.069(5) 0.062(5) 0.005(5) 0.018(5) 0.025(5)
C60B 0.066(5) 0.064(5) 0.056(5) 0.002(4) 0.019(4) 0.023(4)
C61 0.073(5) 0.046(3) 0.045(3) 0.010(3) 0.035(4) 0.017(3)
C62 0.071(5) 0.036(3) 0.049(4) 0.010(3) 0.032(4) 0.018(3)
C63 0.083(6) 0.039(3) 0.041(3) 0.001(3) 0.022(4) 0.013(3)
C64 0.069(5) 0.047(4) 0.055(4) 0.009(3) 0.019(4) 0.010(3)
C65 0.056(5) 0.044(3) 0.042(3) 0.011(3) 0.021(3) 0.009(3)
C66 0.055(5) 0.045(4) 0.065(4) 0.011(3) 0.029(4) 0.009(3)
C67 0.074(4) 0.069(4) 0.061(4) 0.019(3) 0.041(3) 0.018(3)
C68 0.084(5) 0.097(4) 0.073(4) 0.027(4) 0.037(4) 0.032(4)
C69 0.086(5) 0.109(5) 0.080(4) 0.023(4) 0.042(4) 0.029(4)
C70 0.087(5) 0.093(4) 0.078(4) 0.018(4) 0.052(4) 0.012(4)
C71 0.094(5) 0.086(4) 0.077(4) 0.034(4) 0.035(4) 0.024(4)
C72 0.084(4) 0.075(4) 0.073(4) 0.030(3) 0.040(4) 0.034(4)
C67B 0.082(5) 0.082(5) 0.072(5) 0.026(5) 0.035(5) 0.025(4)
C68B 0.083(5) 0.088(5) 0.075(5) 0.019(5) 0.035(5) 0.026(5)
C69B 0.086(5) 0.093(5) 0.078(5) 0.017(5) 0.038(5) 0.024(5)
C70B 0.094(5) 0.097(5) 0.082(5) 0.022(5) 0.034(5) 0.020(5)
C71B 0.087(5) 0.088(5) 0.076(5) 0.026(5) 0.035(5) 0.019(5)
C72B 0.083(5) 0.081(5) 0.070(5) 0.027(5) 0.032(5) 0.021(5)
S1 0.0500(17) 0.0452(13) 0.0423(10) 0.0110(9) 0.0231(10) 0.0113(10)
O3 0.087(5) 0.060(4) 0.091(5) -0.017(4) 0.031(4) 0.008(4)
O4 0.078(5) 0.121(6) 0.071(4) 0.017(4) 0.050(4) 0.001(4)
O5 0.112(6) 0.071(4) 0.082(4) 0.039(3) 0.011(4) 0.030(4)
C100 0.073(4) 0.078(4) 0.085(4) -0.002(4) 0.024(4) 0.028(3)
F1 0.109(6) 0.152(6) 0.125(6) 0.013(5) -0.028(5) 0.037(5)
F2 0.119(6) 0.104(5) 0.123(6) -0.057(4) 0.005(5) 0.026(4)
F3 0.082(5) 0.125(5) 0.155(6) -0.022(5) 0.054(4) -0.014(4)
S1B 0.083(5) 0.075(4) 0.081(4) 0.007(4) 0.012(4) 0.033(4)
O3B 0.082(10) 0.068(10) 0.075(10) -0.016(9) 0.039(9) 0.010(9)
O4B 0.083(9) 0.091(9) 0.088(9) 0.008(8) 0.020(9) 0.019(8)
O5B 0.096(9) 0.092(8) 0.092(8) 0.012(8) 0.022(8) 0.013(8)
C200 0.081(5) 0.084(5) 0.083(5) 0.005(5) 0.016(5) 0.024(5)
F1B 0.105(10) 0.109(10) 0.083(9) 0.016(9) 0.026(9) 0.024(9)
F2B 0.107(9) 0.103(10) 0.091(9) -0.004(9) 0.012(8) 0.020(9)
F3B 0.077(9) 0.120(9) 0.098(9) -0.004(8) 0.020(8) 0.033(8)
S2 0.067(3) 0.075(3) 0.0460(19) 0.0089(19) 0.0245(17) 0.022(2)
O6 0.109(7) 0.085(5) 0.073(5) 0.031(4) 0.027(5) 0.018(5)
O7 0.072(6) 0.109(6) 0.079(5) 0.008(5) 0.010(4) 0.032(5)
O8 0.062(6) 0.090(5) 0.075(5) -0.006(4) 0.021(4) 0.033(4)
C101 0.080(4) 0.081(4) 0.071(4) 0.011(3) 0.024(3) 0.024(3)
F4 0.097(6) 0.098(5) 0.077(5) -0.003(4) 0.037(4) 0.043(5)
F5 0.100(6) 0.093(6) 0.077(5) 0.012(5) -0.001(4) 0.022(5)
F6 0.112(6) 0.087(5) 0.085(5) 0.038(4) 0.046(5) 0.027(4)
S2B 0.068(3) 0.075(3) 0.058(3) 0.007(2) 0.034(2) 0.015(2)
O6B 0.069(7) 0.092(6) 0.079(6) 0.009(5) 0.033(6) 0.010(6)
O7B 0.085(6) 0.102(6) 0.076(6) 0.029(5) 0.024(5) 0.028(5)
O8B 0.100(7) 0.093(6) 0.088(6) -0.007(6) 0.031(6) 0.015(6)
C201 0.080(4) 0.082(4) 0.072(4) 0.011(3) 0.024(3) 0.024(3)
F4B 0.103(7) 0.100(6) 0.071(5) -0.003(5) 0.031(5) 0.013(5)
F5B 0.114(7) 0.107(7) 0.100(6) 0.027(6) -0.007(5) 0.042(6)
F6B 0.097(7) 0.102(6) 0.094(6) 0.037(5) 0.044(5) 0.025(5)

loop_
_atom_type_symbol
_atom_type_description
_atom_type_scat_dispersion_real
_atom_type_scat_dispersion_imag
_atom_type_scat_source
C C 0.0033 0.0016 'International Tables Vol C Tables 4.2.6.8 and 6.1.1.4'
H H 0.0000 0.0000 'International Tables Vol C Tables 4.2.6.8 and 6.1.1.4'
N N 0.0061 0.0033 'International Tables Vol C Tables 4.2.6.8 and 6.1.1.4'
O O 0.0106 0.0060 'International Tables Vol C Tables 4.2.6.8 and 6.1.1.4'
F F 0.0171 0.0103 'International Tables Vol C Tables 4.2.6.8 and 6.1.1.4'
S S 0.1246 0.1234 'International Tables Vol C Tables 4.2.6.8 and 6.1.1.4'
Mn Mn 0.3368 0.7283 'International Tables Vol C Tables 4.2.6.8 and 6.1.1.4'

loop_
_exptl_crystal_face_index_h
_exptl_crystal_face_index_k
_exptl_crystal_face_index_l
_exptl_crystal_face_perp_dist
-2.00 -1.00 2.00 0.2000
2.00 1.00 -2.00 0.1860
0.00 -1.00 -1.00 0.0380
0.00 1.00 1.00 0.0550
-1.00 3.00 -4.00 0.1360
1.00 -3.00 4.00 0.0730
4.00 0.00 1.00 0.1580
-1.00 -3.00 3.00 0.1240
1.00 1.00 4.00 0.0430
-1.00 -1.00 -4.00 0.0960
0.00 -1.00 -4.00 0.0880

loop_
_geom_angle_atom_site_label_1
_geom_angle_atom_site_label_2
_geom_angle_atom_site_label_3
_geom_angle
O1 Mn1 N3 99.96(19)
O1 Mn1 N2 99.0(2)
N3 Mn1 N2 117.4(2)
O1 Mn1 N4 100.39(18)
N3 Mn1 N4 122.7(2)
N2 Mn1 N4 111.3(2)
O1 Mn1 N1 178.94(19)
N3 Mn1 N1 79.82(19)
N2 Mn1 N1 80.2(2)
N4 Mn1 N1 80.58(18)
C1 N1 C25 111.0(5)
C1 N1 C13 110.4(5)
C25 N1 C13 110.9(5)
C1 N1 Mn1 107.0(4)
C25 N1 Mn1 107.9(3)
C13 N1 Mn1 109.6(3)
C5 N2 C2 105.1(5)
C5 N2 Mn1 141.5(4)
C2 N2 Mn1 112.5(4)
C14 N4 C17 105.5(5)
C14 N4 Mn1 113.6(4)
C17 N4 Mn1 140.7(4)
C18 N7 C19 123.2(10)
C18 N7 C19B 124.6(10)
C18 N7 H7 118.4
C19 N7 H7 118.4
C26 N3 C29 105.6(5)
C26 N3 Mn1 113.9(4)
C29 N3 Mn1 140.0(4)
C30 N6 C31 119.4(8)
C30 N6 C31B 124.9(10)
C30 N6 H6 120.3
C31 N6 H6 120.3
C2 C1 N1 108.0(5)
C2 C1 H1A 110.1
N1 C1 H1A 110.1
C2 C1 H1B 110.1
N1 C1 H1B 110.1
H1A C1 H1B 108.4
C3 C2 N2 110.9(7)
C3 C2 C1 132.2(6)
N2 C2 C1 116.9(5)
C2 C3 C4 108.1(7)
C2 C3 H3A 126.0
C4 C3 H3A 126.0
C3 C4 C5 105.4(7)
C3 C4 H4A 127.3
C5 C4 H4A 127.3
N2 C5 C6 126.9(7)
N2 C5 C4 110.5(6)
C6 C5 C4 122.6(8)
N5B C6 C5 126.9(11)
N5 C6 C5 128.1(10)
N5 C6 H6A 116.0
C5 C6 H6A 116.0
C6 N5 C7 127.9(13)
C6 N5 H5 116.1
C7 N5 H5 116.1
C12 C7 C8 113.8(10)
C12 C7 N5 113.6(9)
C8 C7 N5 112.1(9)
C12 C7 H7A 105.5
C8 C7 H7A 105.5
N5 C7 H7A 105.5
C7 C8 C9 113.3(9)
C7 C8 H8A 108.9
C9 C8 H8A 108.9
C7 C8 H8B 108.9
C9 C8 H8B 108.9
H8A C8 H8B 107.7
C10 C9 C8 111.8(9)
C10 C9 H9A 109.3
C8 C9 H9A 109.3
C10 C9 H9B 109.3
C8 C9 H9B 109.3
H9A C9 H9B 107.9
C9 C10 C11 114.0(10)
C9 C10 H10A 108.7
C11 C10 H10A 108.7
C9 C10 H10B 108.7
C11 C10 H10B 108.7
H10A C10 H10B 107.6
C12 C11 C10 111.3(10)
C12 C11 H11A 109.4
C10 C11 H11A 109.4
C12 C11 H11B 109.4
C10 C11 H11B 109.4
H11A C11 H11B 108.0
C7 C12 C11 115.7(9)
C7 C12 H12A 108.4
C11 C12 H12A 108.4
C7 C12 H12B 108.4
C11 C12 H12B 108.4
H12A C12 H12B 107.4
C6 N5B C7B 113.5(15)
C6 N5B H5B 123.2
C7B N5B H5B 123.2
C12B C7B C8B 116.7(11)
C12B C7B N5B 112.5(11)
C8B C7B N5B 111.4(11)
C12B C7B H7B 105.0
C8B C7B H7B 105.0
N5B C7B H7B 105.0
C7B C8B C9B 116.4(11)
C7B C8B H8C 108.2
C9B C8B H8C 108.2
C7B C8B H8D 108.2
C9B C8B H8D 108.2
H8C C8B H8D 107.3
C10B C9B C8B 113.5(11)
C10B C9B H9C 108.9
C8B C9B H9C 108.9
C10B C9B H9D 108.9
C8B C9B H9D 108.9
H9C C9B H9D 107.7
C9B C10B C11B 113.3(12)
C9B C10B H10C 108.9
C11B C10B H10C 108.9
C9B C10B H10D 108.9
C11B C10B H10D 108.9
H10C C10B H10D 107.7
C12B C11B C10B 113.4(12)
C12B C11B H11C 108.9
C10B C11B H11C 108.9
C12B C11B H11D 108.9
C10B C11B H11D 108.9
H11C C11B H11D 107.7
C7B C12B C11B 116.0(11)
C7B C12B H12C 108.3
C11B C12B H12C 108.3
C7B C12B H12D 108.3
C11B C12B H12D 108.3
H12C C12B H12D 107.4
N1 C13 C14 108.8(5)
N1 C13 H13A 109.9
C14 C13 H13A 109.9
N1 C13 H13B 109.9
C14 C13 H13B 109.9
H13A C13 H13B 108.3
N4 C14 C15 111.4(6)
N4 C14 C13 118.4(5)
C15 C14 C13 130.1(6)
C16 C15 C14 106.0(6)
C16 C15 H15A 127.0
C14 C15 H15A 127.0
C15 C16 C17 108.1(6)
C15 C16 H16A 125.9
C17 C16 H16A 125.9
N4 C17 C16 108.9(6)
N4 C17 C18 125.7(6)
C16 C17 C18 125.4(6)
N7 C18 C17 128.1(6)
N7 C18 H18A 116.0
C17 C18 H18A 116.0
N7 C19 C24 116.1(12)
N7 C19 C20 110.4(12)
C24 C19 C20 111.6(10)
N7 C19 H19A 106.0
C24 C19 H19A 106.0
C20 C19 H19A 106.0
C19 C20 C21 111.1(10)
C19 C20 H20A 109.4
C21 C20 H20A 109.4
C19 C20 H20B 109.4
C21 C20 H20B 109.4
H20A C20 H20B 108.0
C22 C21 C20 110.1(11)
C22 C21 H21A 109.6
C20 C21 H21A 109.6
C22 C21 H21B 109.6
C20 C21 H21B 109.6
H21A C21 H21B 108.2
C21 C22 C23 111.1(10)
C21 C22 H22A 109.4
C23 C22 H22A 109.4
C21 C22 H22B 109.4
C23 C22 H22B 109.4
H22A C22 H22B 108.0
C24 C23 C22 108.0(10)
C24 C23 H23A 110.1
C22 C23 H23A 110.1
C24 C23 H23B 110.1
C22 C23 H23B 110.1
H23A C23 H23B 108.4
C19 C24 C23 111.8(10)
C19 C24 H24A 109.2
C23 C24 H24A 109.2
C19 C24 H24B 109.2
C23 C24 H24B 109.2
H24A C24 H24B 107.9
N7 C19B C24B 110.3(13)
N7 C19B C20B 112.6(14)
C24B C19B C20B 112.1(11)
N7 C19B H19B 107.2
C24B C19B H19B 107.2
C20B C19B H19B 107.2
C19B C20B C21B 111.6(11)
C19B C20B H20C 109.3
C21B C20B H20C 109.3
C19B C20B H20D 109.3
C21B C20B H20D 109.3
H20C C20B H20D 108.0
C22B C21B C20B 113.5(12)
C22B C21B H21C 108.9
C20B C21B H21C 108.9
C22B C21B H21D 108.9
C20B C21B H21D 108.9
H21C C21B H21D 107.7
C21B C22B C23B 115.2(11)
C21B C22B H22C 108.5
C23B C22B H22C 108.5
C21B C22B H22D 108.5
C23B C22B H22D 108.5
H22C C22B H22D 107.5
C24B C23B C22B 109.8(11)
C24B C23B H23C 109.7
C22B C23B H23C 109.7
C24B C23B H23D 109.7
C22B C23B H23D 109.7
H23C C23B H23D 108.2
C19B C24B C23B 112.9(10)
C19B C24B H24C 109.0
C23B C24B H24C 109.0
C19B C24B H24D 109.0
C23B C24B H24D 109.0
H24C C24B H24D 107.8
N1 C25 C26 107.4(5)
N1 C25 H25A 110.2
C26 C25 H25A 110.2
N1 C25 H25B 110.2
C26 C25 H25B 110.2
H25A C25 H25B 108.5
N3 C26 C27 112.0(6)
N3 C26 C25 117.2(5)
C27 C26 C25 130.7(6)
C28 C27 C26 106.1(7)
C28 C27 H27A 127.0
C26 C27 H27A 127.0
C27 C28 C29 108.5(6)
C27 C28 H28A 125.8
C29 C28 H28A 125.8
C30 C29 N3 127.5(6)
C30 C29 C28 124.4(7)
N3 C29 C28 107.9(6)
N6 C30 C29 127.0(6)
N6 C30 H30A 116.5
C29 C30 H30A 116.5
C32 C31 N6 113.4(12)
C32 C31 C36 116.3(10)
N6 C31 C36 105.4(9)
C32 C31 H31A 107.1
N6 C31 H31A 107.1
C36 C31 H31A 107.1
C31 C32 C33 113.7(9)
C31 C32 H32A 108.8
C33 C32 H32A 108.8
C31 C32 H32B 108.8
C33 C32 H32B 108.8
H32A C32 H32B 107.7
C34 C33 C32 112.7(10)
C34 C33 H33A 109.1
C32 C33 H33A 109.1
C34 C33 H33B 109.1
C32 C33 H33B 109.1
H33A C33 H33B 107.8
C35 C34 C33 110.3(10)
C35 C34 H34A 109.6
C33 C34 H34A 109.6
C35 C34 H34B 109.6
C33 C34 H34B 109.6
H34A C34 H34B 108.1
C34 C35 C36 111.3(10)
C34 C35 H35A 109.4
C36 C35 H35A 109.4
C34 C35 H35B 109.4
C36 C35 H35B 109.4
H35A C35 H35B 108.0
C31 C36 C35 112.6(9)
C31 C36 H36A 109.1
C35 C36 H36A 109.1
C31 C36 H36B 109.1
C35 C36 H36B 109.1
H36A C36 H36B 107.8
C32B C31B N6 106.0(13)
C32B C31B C36B 114.3(12)
N6 C31B C36B 115.8(13)
C32B C31B H31B 106.7
N6 C31B H31B 106.7
C36B C31B H31B 106.7
C31B C32B C33B 112.8(10)
C31B C32B H32C 109.0
C33B C32B H32C 109.0
C31B C32B H32D 109.0
C33B C32B H32D 109.0
H32C C32B H32D 107.8
C34B C33B C32B 112.0(11)
C34B C33B H33C 109.2
C32B C33B H33C 109.2
C34B C33B H33D 109.2
C32B C33B H33D 109.2
H33C C33B H33D 107.9
C35B C34B C33B 111.0(11)
C35B C34B H34C 109.4
C33B C34B H34C 109.4
C35B C34B H34D 109.4
C33B C34B H34D 109.4
H34C C34B H34D 108.0
C34B C35B C36B 111.7(11)
C34B C35B H35C 109.3
C36B C35B H35C 109.3
C34B C35B H35D 109.3
C36B C35B H35D 109.3
H35C C35B H35D 107.9
C31B C36B C35B 112.1(10)
C31B C36B H36C 109.2
C35B C36B H36C 109.2
C31B C36B H36D 109.2
C35B C36B H36D 109.2
H36C C36B H36D 107.9
O2 Mn2 N9 100.1(3)
O2 Mn2 N11 99.78(18)
N9 Mn2 N11 127.8(5)
O2 Mn2 N9B 98.7(4)
N11 Mn2 N9B 121.4(8)
O2 Mn2 N13 100.2(2)
N9 Mn2 N13 108.4(5)
N11 Mn2 N13 114.68(19)
N9B Mn2 N13 115.8(7)
O2 Mn2 N8 179.31(19)
N9 Mn2 N8 80.5(3)
N11 Mn2 N8 79.84(18)
N9B Mn2 N8 81.9(4)
N13 Mn2 N8 79.4(2)
C61 N8 C49 111.9(5)
C61 N8 C37B 119.9(8)
C49 N8 C37B 101.4(10)
C61 N8 C37 105.8(7)
C49 N8 C37 116.8(7)
C61 N8 Mn2 107.4(3)
C49 N8 Mn2 106.5(4)
C37B N8 Mn2 109.0(7)
C37 N8 Mn2 108.0(5)
C50 N11 C53 105.3(5)
C50 N11 Mn2 113.6(4)
C53 N11 Mn2 140.7(4)
C54 N12 C55 123.5(7)
C54 N12 C55B 122.7(12)
C54 N12 H12 118.2
C55 N12 H12 118.2
C62 N13 C65 106.2(5)
C62 N13 Mn2 113.6(5)
C65 N13 Mn2 139.8(4)
C66 N14 C67 126.7(7)
C66 N14 C67B 111.6(12)
C66 N14 H14 116.6
C67 N14 H14 116.6
C38 N9 C41 106.6(6)
C38 N9 Mn2 114.0(6)
C41 N9 Mn2 138.9(6)
C42 N10 C43 122.4(9)
C42 N10 H10E 118.8
C43 N10 H10E 118.8
C38 C37 N8 107.4(7)
C38 C37 H37A 110.2
N8 C37 H37A 110.2
C38 C37 H37B 110.2
N8 C37 H37B 110.2
H37A C37 H37B 108.5
N9 C38 C39 109.8(7)
N9 C38 C37 118.0(7)
C39 C38 C37 131.5(8)
C40 C39 C38 102.5(8)
C40 C39 H39A 128.7
C38 C39 H39A 128.7
C41 C40 C39 106.3(7)
C41 C40 H40A 126.9
C39 C40 H40A 126.9
N9 C41 C40 109.0(7)
N9 C41 C42 127.1(7)
C40 C41 C42 123.9(8)
N10 C42 C41 128.7(9)
N10 C42 H42A 115.6
C41 C42 H42A 115.6
N10 C43 C48 111.5(8)
N10 C43 C44 113.3(7)
C48 C43 C44 111.4(8)
N10 C43 H43A 106.7
C48 C43 H43A 106.7
C44 C43 H43A 106.7
C43 C44 C45 111.3(8)
C43 C44 H44A 109.4
C45 C44 H44A 109.4
C43 C44 H44B 109.4
C45 C44 H44B 109.4
H44A C44 H44B 108.0
C46 C45 C44 110.2(9)
C46 C45 H45A 109.6
C44 C45 H45A 109.6
C46 C45 H45B 109.6
C44 C45 H45B 109.6
H45A C45 H45B 108.1
C47 C46 C45 112.6(9)
C47 C46 H46A 109.1
C45 C46 H46A 109.1
C47 C46 H46B 109.1
C45 C46 H46B 109.1
H46A C46 H46B 107.8
C46 C47 C48 112.3(9)
C46 C47 H47A 109.1
C48 C47 H47A 109.1
C46 C47 H47B 109.1
C48 C47 H47B 109.1
H47A C47 H47B 107.9
C43 C48 C47 112.8(9)
C43 C48 H48A 109.0
C47 C48 H48A 109.0
C43 C48 H48B 109.0
C47 C48 H48B 109.0
H48A C48 H48B 107.8
C38B N9B C41B 104.0(8)
C38B N9B Mn2 114.1(8)
C41B N9B Mn2 141.5(9)
C42B N10B C43B 118.6(12)
C42B N10B H10F 120.7
C43B N10B H10F 120.7
N8 C37B C38B 112.3(9)
N8 C37B H37C 109.2
C38B C37B H37C 109.2
N8 C37B H37D 109.2
C38B C37B H37D 109.2
H37C C37B H37D 107.9
N9B C38B C39B 109.4(10)
N9B C38B C37B 117.9(10)
C39B C38B C37B 126.4(11)
C40B C39B C38B 99.8(10)
C40B C39B H39B 130.1
C38B C39B H39B 130.1
C41B C40B C39B 103.5(10)
C41B C40B H40B 128.3
C39B C40B H40B 128.3
N9B C41B C40B 109.7(8)
N9B C41B C42B 125.9(10)
C40B C41B C42B 124.5(10)
N10B C42B C41B 125.7(12)
N10B C42B H42B 117.2
C41B C42B H42B 117.2
N10B C43B C48B 109.5(10)
N10B C43B C44B 111.4(10)
C48B C43B C44B 111.5(11)
N10B C43B H43B 108.1
C48B C43B H43B 108.1
C44B C43B H43B 108.1
C43B C44B C45B 110.9(11)
C43B C44B H44C 109.5
C45B C44B H44C 109.5
C43B C44B H44D 109.5
C45B C44B H44D 109.5
H44C C44B H44D 108.1
C46B C45B C44B 110.2(12)
C46B C45B H45C 109.6
C44B C45B H45C 109.6
C46B C45B H45D 109.6
C44B C45B H45D 109.6
H45C C45B H45D 108.1
C47B C46B C45B 113.5(12)
C47B C46B H46C 108.9
C45B C46B H46C 108.9
C47B C46B H46D 108.9
C45B C46B H46D 108.9
H46C C46B H46D 107.7
C46B C47B C48B 112.3(12)
C46B C47B H47C 109.1
C48B C47B H47C 109.1
C46B C47B H47D 109.1
C48B C47B H47D 109.1
H47C C47B H47D 107.9
C43B C48B C47B 112.1(11)
C43B C48B H48C 109.2
C47B C48B H48C 109.2
C43B C48B H48D 109.2
C47B C48B H48D 109.2
H48C C48B H48D 107.9
N8 C49 C50 108.0(5)
N8 C49 H49A 110.1
C50 C49 H49A 110.1
N8 C49 H49B 110.1
C50 C49 H49B 110.1
H49A C49 H49B 108.4
N11 C50 C51 112.2(6)
N11 C50 C49 116.7(5)
C51 C50 C49 131.0(6)
C52 C51 C50 106.0(6)
C52 C51 H51A 127.0
C50 C51 H51A 127.0
C51 C52 C53 107.9(6)
C51 C52 H52A 126.0
C53 C52 H52A 126.0
N11 C53 C54 125.7(5)
N11 C53 C52 108.6(6)
C54 C53 C52 125.4(6)
N12 C54 C53 126.9(5)
N12 C54 H54A 116.6
C53 C54 H54A 116.6
N12 C55 C60 111.6(9)
N12 C55 C56 107.5(8)
C60 C55 C56 113.2(8)
N12 C55 H55A 108.1
C60 C55 H55A 108.1
C56 C55 H55A 108.1
C55 C56 C57 111.1(8)
C55 C56 H56A 109.4
C57 C56 H56A 109.4
C55 C56 H56B 109.4
C57 C56 H56B 109.4
H56A C56 H56B 108.0
C58 C57 C56 111.7(8)
C58 C57 H57A 109.3
C56 C57 H57A 109.3
C58 C57 H57B 109.3
C56 C57 H57B 109.3
H57A C57 H57B 107.9
C57 C58 C59 112.5(8)
C57 C58 H58A 109.1
C59 C58 H58A 109.1
C57 C58 H58B 109.1
C59 C58 H58B 109.1
H58A C58 H58B 107.8
C58 C59 C60 110.7(9)
C58 C59 H59A 109.5
C60 C59 H59A 109.5
C58 C59 H59B 109.5
C60 C59 H59B 109.5
H59A C59 H59B 108.1
C55 C60 C59 111.6(8)
C55 C60 H60A 109.3
C59 C60 H60A 109.3
C55 C60 H60B 109.3
C59 C60 H60B 109.3
H60A C60 H60B 108.0
N12 C55B C60B 108.4(18)
N12 C55B C56B 109.9(18)
C60B C55B C56B 113.4(13)
N12 C55B H55B 108.4
C60B C55B H55B 108.4
C56B C55B H55B 108.4
C55B C56B C57B 111.1(11)
C55B C56B H56C 109.4
C57B C56B H56C 109.4
C55B C56B H56D 109.4
C57B C56B H56D 109.4
H56C C56B H56D 108.0
C58B C57B C56B 111.4(13)
C58B C57B H57C 109.3
C56B C57B H57C 109.3
C58B C57B H57D 109.3
C56B C57B H57D 109.3
H57C C57B H57D 108.0
C57B C58B C59B 111.6(13)
C57B C58B H58C 109.3
C59B C58B H58C 109.3
C57B C58B H58D 109.3
C59B C58B H58D 109.3
H58C C58B H58D 108.0
C58B C59B C60B 111.0(13)
C58B C59B H59C 109.4
C60B C59B H59C 109.4
C58B C59B H59D 109.4
C60B C59B H59D 109.4
H59C C59B H59D 108.0
C55B C60B C59B 112.7(11)
C55B C60B H60C 109.1
C59B C60B H60C 109.1
C55B C60B H60D 109.1
C59B C60B H60D 109.1
H60C C60B H60D 107.8
N8 C61 C62 109.1(5)
N8 C61 H61A 109.9
C62 C61 H61A 109.9
N8 C61 H61B 109.9
C62 C61 H61B 109.9
H61A C61 H61B 108.3
N13 C62 C63 110.8(6)
N13 C62 C61 116.7(6)
C63 C62 C61 132.4(6)
C64 C63 C62 107.4(6)
C64 C63 H63A 126.3
C62 C63 H63A 126.3
C63 C64 C65 106.0(7)
C63 C64 H64A 127.0
C65 C64 H64A 127.0
N13 C65 C66 125.8(6)
N13 C65 C64 109.6(5)
C66 C65 C64 124.6(7)
N14 C66 C65 126.9(7)
N14 C66 H66A 116.6
C65 C66 H66A 116.6
C68 C67 N14 113.4(8)
C68 C67 C72 108.7(9)
N14 C67 C72 109.7(7)
C68 C67 H67A 108.3
N14 C67 H67A 108.3
C72 C67 H67A 108.3
C67 C68 C69 112.4(8)
C67 C68 H68A 109.1
C69 C68 H68A 109.1
C67 C68 H68B 109.1
C69 C68 H68B 109.1
H68A C68 H68B 107.8
C70 C69 C68 113.1(9)
C70 C69 H69A 109.0
C68 C69 H69A 109.0
C70 C69 H69B 109.0
C68 C69 H69B 109.0
H69A C69 H69B 107.8
C71 C70 C69 118.5(9)
C71 C70 H70A 107.7
C69 C70 H70A 107.7
C71 C70 H70B 107.7
C69 C70 H70B 107.7
H70A C70 H70B 107.1
C70 C71 C72 115.5(8)
C70 C71 H71A 108.4
C72 C71 H71A 108.4
C70 C71 H71B 108.4
C72 C71 H71B 108.4
H71A C71 H71B 107.5
C67 C72 C71 111.0(7)
C67 C72 H72A 109.4
C71 C72 H72A 109.4
C67 C72 H72B 109.4
C71 C72 H72B 109.4
H72A C72 H72B 108.0
C68B C67B N14 108.6(19)
C68B C67B C72B 110.6(15)
N14 C67B C72B 102.3(15)
C68B C67B H67B 111.6
N14 C67B H67B 111.6
C72B C67B H67B 111.6
C67B C68B C69B 111.4(14)
C67B C68B H68C 109.3
C69B C68B H68C 109.3
C67B C68B H68D 109.3
C69B C68B H68D 109.3
H68C C68B H68D 108.0
C70B C69B C68B 114.5(15)
C70B C69B H69C 108.6
C68B C69B H69C 108.6
C70B C69B H69D 108.6
C68B C69B H69D 108.6
H69C C69B H69D 107.6
C71B C70B C69B 121.9(17)
C71B C70B H70C 106.9
C69B C70B H70C 106.9
C71B C70B H70D 106.9
C69B C70B H70D 106.9
H70C C70B H70D 106.7
C70B C71B C72B 116.0(15)
C70B C71B H71C 108.3
C72B C71B H71C 108.3
C70B C71B H71D 108.3
C72B C71B H71D 108.3
H71C C71B H71D 107.4
C67B C72B C71B 111.1(13)
C67B C72B H72C 109.4
C71B C72B H72C 109.4
C67B C72B H72D 109.4
C71B C72B H72D 109.4
H72C C72B H72D 108.0
O5 S1 O3 114.8(5)
O5 S1 O4 116.6(5)
O3 S1 O4 113.5(5)
O5 S1 C100 101.6(6)
O3 S1 C100 104.8(5)
O4 S1 C100 103.2(5)
F1 C100 F2 102.2(10)
F1 C100 F3 111.1(10)
F2 C100 F3 108.7(10)
F1 C100 S1 112.4(9)
F2 C100 S1 111.9(8)
F3 C100 S1 110.2(8)
O5B S1B O3B 114.7(13)
O5B S1B O4B 118.3(14)
O3B S1B O4B 112.3(13)
O5B S1B C200 101.3(12)
O3B S1B C200 106.8(12)
O4B S1B C200 101.0(11)
F1B C200 F3B 113.1(17)
F1B C200 F2B 102.2(16)
F3B C200 F2B 106.8(16)
F1B C200 S1B 111.9(14)
F3B C200 S1B 109.3(14)
F2B C200 S1B 113.3(15)
O7 S2 O6 116.7(9)
O7 S2 O8 110.6(8)
O6 S2 O8 116.4(8)
O7 S2 C101 105.3(6)
O6 S2 C101 104.9(6)
O8 S2 C101 100.8(6)
F5 C101 F6 106.8(10)
F5 C101 F4 105.3(10)
F6 C101 F4 106.1(10)
F5 C101 S2 114.6(8)
F6 C101 S2 112.6(9)
F4 C101 S2 110.8(8)
O7B S2B O6B 117.1(10)
O7B S2B O8B 113.5(11)
O6B S2B O8B 114.7(9)
O7B S2B C201 103.6(7)
O6B S2B C201 103.2(8)
O8B S2B C201 102.2(8)
F5B C201 F6B 109.2(12)
F5B C201 F4B 102.8(12)
F6B C201 F4B 109.2(12)
F5B C201 S2B 114.9(10)
F6B C201 S2B 112.6(10)
F4B C201 S2B 107.6(9)

loop_
_geom_bond_atom_site_label_1
_geom_bond_atom_site_label_2
_geom_bond_distance
Mn1 O1 1.789(4)
Mn1 N3 2.056(5)
Mn1 N2 2.065(6)
Mn1 N4 2.067(5)
Mn1 N1 2.114(5)
N1 C1 1.482(8)
N1 C25 1.485(9)
N1 C13 1.491(7)
N2 C5 1.367(9)
N2 C2 1.377(8)
N4 C14 1.362(7)
N4 C17 1.387(7)
N7 C18 1.289(9)
N7 C19 1.466(9)
N7 C19B 1.468(10)
N7 H7 0.8700
N3 C26 1.350(8)
N3 C29 1.401(8)
N6 C30 1.275(9)
N6 C31 1.473(9)
N6 C31B 1.476(10)
N6 H6 0.8700
C1 C2 1.473(10)
C1 H1A 0.9800
C1 H1B 0.9800
C2 C3 1.363(9)
C3 C4 1.379(11)
C3 H3A 0.9400
C4 C5 1.411(10)
C4 H4A 0.9400
C5 C6 1.386(10)
C6 N5B 1.268(11)
C6 N5 1.269(11)
C6 H6A 0.9400
N5 C7 1.477(10)
N5 H5 0.8700
C7 C12 1.450(12)
C7 C8 1.465(12)
C7 H7A 0.9900
C8 C9 1.512(11)
C8 H8A 0.9800
C8 H8B 0.9800
C9 C10 1.450(13)
C9 H9A 0.9800
C9 H9B 0.9800
C10 C11 1.517(16)
C10 H10A 0.9800
C10 H10B 0.9800
C11 C12 1.494(13)
C11 H11A 0.9800
C11 H11B 0.9800
C12 H12A 0.9800
C12 H12B 0.9800
N5B C7B 1.481(11)
N5B H5B 0.8700
C7B C12B 1.451(12)
C7B C8B 1.457(12)
C7B H7B 0.9900
C8B C9B 1.502(12)
C8B H8C 0.9800
C8B H8D 0.9800
C9B C10B 1.454(13)
C9B H9C 0.9800
C9B H9D 0.9800
C10B C11B 1.511(17)
C10B H10C 0.9800
C10B H10D 0.9800
C11B C12B 1.489(13)
C11B H11C 0.9800
C11B H11D 0.9800
C12B H12C 0.9800
C12B H12D 0.9800
C13 C14 1.493(8)
C13 H13A 0.9800
C13 H13B 0.9800
C14 C15 1.382(9)
C15 C16 1.375(10)
C15 H15A 0.9400
C16 C17 1.389(9)
C16 H16A 0.9400
C17 C18 1.418(9)
C18 H18A 0.9400
C19 C24 1.508(12)
C19 C20 1.509(12)
C19 H19A 0.9900
C20 C21 1.516(13)
C20 H20A 0.9800
C20 H20B 0.9800
C21 C22 1.484(16)
C21 H21A 0.9800
C21 H21B 0.9800
C22 C23 1.553(17)
C22 H22A 0.9800
C22 H22B 0.9800
C23 C24 1.534(12)
C23 H23A 0.9800
C23 H23B 0.9800
C24 H24A 0.9800
C24 H24B 0.9800
C19B C24B 1.506(11)
C19B C20B 1.509(13)
C19B H19B 0.9900
C20B C21B 1.512(13)
C20B H20C 0.9800
C20B H20D 0.9800
C21B C22B 1.468(16)
C21B H21C 0.9800
C21B H21D 0.9800
C22B C23B 1.545(17)
C22B H22C 0.9800
C22B H22D 0.9800
C23B C24B 1.526(12)
C23B H23C 0.9800
C23B H23D 0.9800
C24B H24C 0.9800
C24B H24D 0.9800
C25 C26 1.495(9)
C25 H25A 0.9800
C25 H25B 0.9800
C26 C27 1.386(9)
C27 C28 1.362(11)
C27 H27A 0.9400
C28 C29 1.404(10)
C28 H28A 0.9400
C29 C30 1.393(10)
C30 H30A 0.9400
C31 C32 1.470(12)
C31 C36 1.506(12)
C31 H31A 0.9900
C32 C33 1.538(12)
C32 H32A 0.9800
C32 H32B 0.9800
C33 C34 1.515(16)
C33 H33A 0.9800
C33 H33B 0.9800
C34 C35 1.514(17)
C34 H34A 0.9800
C34 H34B 0.9800
C35 C36 1.525(13)
C35 H35A 0.9800
C35 H35B 0.9800
C36 H36A 0.9800
C36 H36B 0.9800
C31B C32B 1.474(13)
C31B C36B 1.513(14)
C31B H31B 0.9900
C32B C33B 1.540(13)
C32B H32C 0.9800
C32B H32D 0.9800
C33B C34B 1.516(16)
C33B H33C 0.9800
C33B H33D 0.9800
C34B C35B 1.512(17)
C34B H34C 0.9800
C34B H34D 0.9800
C35B C36B 1.533(14)
C35B H35C 0.9800
C35B H35D 0.9800
C36B H36C 0.9800
C36B H36D 0.9800
Mn2 O2 1.772(4)
Mn2 N9 2.039(6)
Mn2 N11 2.049(5)
Mn2 N9B 2.057(8)
Mn2 N13 2.083(6)
Mn2 N8 2.123(4)
N8 C61 1.472(9)
N8 C49 1.473(8)
N8 C37B 1.487(10)
N8 C37 1.496(8)
N11 C50 1.353(7)
N11 C53 1.391(7)
N12 C54 1.270(8)
N12 C55 1.469(8)
N12 C55B 1.470(10)
N12 H12 0.8700
N13 C62 1.351(7)
N13 C65 1.384(8)
N14 C66 1.289(9)
N14 C67 1.480(8)
N14 C67B 1.480(12)
N14 H14 0.8700
N9 C38 1.352(8)
N9 C41 1.391(9)
N10 C42 1.282(10)
N10 C43 1.468(9)
N10 H10E 0.8700
C37 C38 1.490(11)
C37 H37A 0.9800
C37 H37B 0.9800
C38 C39 1.440(11)
C39 C40 1.426(12)
C39 H39A 0.9400
C40 C41 1.406(10)
C40 H40A 0.9400
C41 C42 1.412(10)
C42 H42A 0.9400
C43 C48 1.517(12)
C43 C44 1.526(10)
C43 H43A 0.9900
C44 C45 1.541(11)
C44 H44A 0.9800
C44 H44B 0.9800
C45 C46 1.525(16)
C45 H45A 0.9800
C45 H45B 0.9800
C46 C47 1.459(15)
C46 H46A 0.9800
C46 H46B 0.9800
C47 C48 1.530(13)
C47 H47A 0.9800
C47 H47B 0.9800
C48 H48A 0.9800
C48 H48B 0.9800
N9B C38B 1.358(10)
N9B C41B 1.403(10)
N10B C42B 1.289(11)
N10B C43B 1.474(10)
N10B H10F 0.8700
C37B C38B 1.490(12)
C37B H37C 0.9800
C37B H37D 0.9800
C38B C39B 1.443(13)
C39B C40B 1.442(13)
C39B H39B 0.9400
C40B C41B 1.408(11)
C40B H40B 0.9400
C41B C42B 1.412(11)
C42B H42B 0.9400
C43B C48B 1.520(13)
C43B C44B 1.529(12)
C43B H43B 0.9900
C44B C45B 1.543(12)
C44B H44C 0.9800
C44B H44D 0.9800
C45B C46B 1.523(17)
C45B H45C 0.9800
C45B H45D 0.9800
C46B C47B 1.459(16)
C46B H46C 0.9800
C46B H46D 0.9800
C47B C48B 1.527(14)
C47B H47C 0.9800
C47B H47D 0.9800
C48B H48C 0.9800
C48B H48D 0.9800
C49 C50 1.492(8)
C49 H49A 0.9800
C49 H49B 0.9800
C50 C51 1.379(9)
C51 C52 1.371(10)
C51 H51A 0.9400
C52 C53 1.402(9)
C52 H52A 0.9400
C53 C54 1.394(9)
C54 H54A 0.9400
C55 C60 1.511(12)
C55 C56 1.518(11)
C55 H55A 0.9900
C56 C57 1.533(11)
C56 H56A 0.9800
C56 H56B 0.9800
C57 C58 1.505(15)
C57 H57A 0.9800
C57 H57B 0.9800
C58 C59 1.518(15)
C58 H58A 0.9800
C58 H58B 0.9800
C59 C60 1.535(11)
C59 H59A 0.9800
C59 H59B 0.9800
C60 H60A 0.9800
C60 H60B 0.9800
C55B C60B 1.509(13)
C55B C56B 1.518(13)
C55B H55B 0.9900
C56B C57B 1.531(13)
C56B H56C 0.9800
C56B H56D 0.9800
C57B C58B 1.506(17)
C57B H57C 0.9800
C57B H57D 0.9800
C58B C59B 1.521(17)
C58B H58C 0.9800
C58B H58D 0.9800
C59B C60B 1.531(13)
C59B H59C 0.9800
C59B H59D 0.9800
C60B H60C 0.9800
C60B H60D 0.9800
C61 C62 1.484(9)
C61 H61A 0.9800
C61 H61B 0.9800
C62 C63 1.388(10)
C63 C64 1.382(9)
C63 H63A 0.9400
C64 C65 1.410(9)
C64 H64A 0.9400
C65 C66 1.407(8)
C66 H66A 0.9400
C67 C68 1.433(13)
C67 C72 1.533(12)
C67 H67A 0.9900
C68 C69 1.537(12)
C68 H68A 0.9800
C68 H68B 0.9800
C69 C70 1.437(14)
C69 H69A 0.9800
C69 H69B 0.9800
C70 C71 1.352(10)
C70 H70A 0.9800
C70 H70B 0.9800
C71 C72 1.540(12)
C71 H71A 0.9800
C71 H71B 0.9800
C72 H72A 0.9800
C72 H72B 0.9800
C67B C68B 1.424(15)
C67B C72B 1.520(15)
C67B H67B 0.9900
C68B C69B 1.536(14)
C68B H68C 0.9800
C68B H68D 0.9800
C69B C70B 1.435(16)
C69B H69C 0.9800
C69B H69D 0.9800
C70B C71B 1.335(14)
C70B H70C 0.9800
C70B H70D 0.9800
C71B C72B 1.538(15)
C71B H71C 0.9800
C71B H71D 0.9800
C72B H72C 0.9800
C72B H72D 0.9800
S1 O5 1.407(6)
S1 O3 1.415(6)
S1 O4 1.437(6)
S1 C100 1.784(11)
C100 F1 1.318(14)
C100 F2 1.323(11)
C100 F3 1.328(12)
S1B O5B 1.394(11)
S1B O3B 1.414(10)
S1B O4B 1.445(11)
S1B C200 1.780(14)
C200 F1B 1.316(17)
C200 F3B 1.319(15)
C200 F2B 1.321(14)
S2 O7 1.380(10)
S2 O6 1.432(10)
S2 O8 1.451(9)
S2 C101 1.782(10)
C101 F5 1.304(12)
C101 F6 1.326(12)
C101 F4 1.380(11)
S2B O7B 1.373(10)
S2B O6B 1.434(11)
S2B O8B 1.449(10)
S2B C201 1.787(10)
C201 F5B 1.301(13)
C201 F6B 1.323(12)
C201 F4B 1.384(12)

loop_
_geom_hbond_atom_site_label_D
_geom_hbond_atom_site_label_H
_geom_hbond_atom_site_label_A
_geom_hbond_distance_DH
_geom_hbond_distance_HA
_geom_hbond_distance_DA
_geom_hbond_angle_DHA
N7 H7 O1 0.87 1.80 2.673(7) 176.6
N6 H6 O1 0.87 1.84 2.707(7) 172.8
N5 H5 O1 0.87 1.88 2.747(16) 178.2
N5B H5B O1 0.87 1.86 2.722(19) 169.9
N12 H12 O2 0.87 1.79 2.656(6) 171.0
N14 H14 O2 0.87 1.78 2.648(8) 177.8
N10 H10E O2 0.87 1.82 2.661(13) 161.3
N10B H10F O2 0.87 1.81 2.625(19) 156.2
